data_4123147
loop_
_publ_author_name
'Peng, Jun-Bo'
'Kong, Xiang-Jian'
'Zhang, Qian-Chong'
'Orend\'a\<c, Martin'
'Prokle\<ska, Jan'
'Ren, Yan-Ping'
'Long, La-Sheng'
'Zheng, Zhiping'
'Zheng, Lan-Sun'

_publ_section_title
;
 Beauty, Symmetry, and Magnetocaloric Effect-Four-Shell Keplerates with
 104 Lanthanide Atoms.
;
_journal_name_full 'Journal of the American Chemical Society'
_journal_page_first 141218121523002
_journal_paper_doi 10.1021/ja5107749
_journal_year 2014
_chemical_formula_sum 'C136 H936 Cl24 Nd104 O692'
_chemical_formula_weight 29500.61
_chemical_name_systematic
; 
 ? 
;
_space_group_IT_number 87
_symmetry_cell_setting tetragonal
_symmetry_space_group_name_Hall '-I 4'
_symmetry_space_group_name_H-M 'I 4/m'
_atom_sites_solution_hydrogens geom
_atom_sites_solution_primary direct
_atom_sites_solution_secondary difmap
_audit_creation_method SHELXL-97
_cell_angle_alpha 90.00
_cell_angle_beta 90.00
_cell_angle_gamma 90.00
_cell_formula_units_Z 2
_cell_length_a 32.7640(12)
_cell_length_b 32.7640(12)
_cell_length_c 32.257(2)
_cell_measurement_reflns_used 5219
_cell_measurement_temperature 173(2)
_cell_measurement_theta_max 22.89
_cell_measurement_theta_min 2.33
_cell_volume 34627(3)
_computing_cell_refinement 'SMART (Bruker, 2001)'
_computing_data_collection 'SMART (Bruker, 2001)'
_computing_data_reduction SAINT
_computing_molecular_graphics 'Bruker SHELXTL'
_computing_publication_material 'Bruker SHELXTL'
_computing_structure_refinement 'SHELXL-97 (Sheldrick, 1997)'
_computing_structure_solution 'SHELXS-97 (Sheldrick, 1990)'
_diffrn_ambient_temperature 173(2)
_diffrn_measured_fraction_theta_full 0.999
_diffrn_measured_fraction_theta_max 0.999
_diffrn_measurement_device_type 'CCD area Detector'
_diffrn_measurement_method 'Omega scan'
_diffrn_radiation_monochromator graphite
_diffrn_radiation_source 'fine-focus sealed tube'
_diffrn_radiation_type MoK\a
_diffrn_radiation_wavelength 0.71073
_diffrn_reflns_av_R_equivalents 0.1865
_diffrn_reflns_av_sigmaI/netI 0.1199
_diffrn_reflns_limit_h_max 38
_diffrn_reflns_limit_h_min -38
_diffrn_reflns_limit_k_max 38
_diffrn_reflns_limit_k_min -38
_diffrn_reflns_limit_l_max 38
_diffrn_reflns_limit_l_min -38
_diffrn_reflns_number 127476
_diffrn_reflns_theta_full 25.00
_diffrn_reflns_theta_max 25.00
_diffrn_reflns_theta_min 1.53
_exptl_absorpt_coefficient_mu 7.865
_exptl_absorpt_correction_T_max 0.5068
_exptl_absorpt_correction_T_min 0.3318
_exptl_absorpt_correction_type multi-scan
_exptl_absorpt_process_details SADABS
_exptl_crystal_colour Violet
_exptl_crystal_density_diffrn 2.829
_exptl_crystal_density_meas ?
_exptl_crystal_density_method 'not measured'
_exptl_crystal_description block
_exptl_crystal_F_000 27872
_exptl_crystal_size_max 0.18
_exptl_crystal_size_mid 0.15
_exptl_crystal_size_min 0.10
_refine_diff_density_max 3.159
_refine_diff_density_min -2.624
_refine_diff_density_rms 0.454
_refine_ls_extinction_method none
_refine_ls_goodness_of_fit_ref 1.029
_refine_ls_hydrogen_treatment constr
_refine_ls_matrix_type full
_refine_ls_number_parameters 943
_refine_ls_number_reflns 15556
_refine_ls_number_restraints 307
_refine_ls_restrained_S_all 1.019
_refine_ls_R_factor_all 0.1517
_refine_ls_R_factor_gt 0.1030
_refine_ls_shift/su_max 0.092
_refine_ls_shift/su_mean 0.003
_refine_ls_structure_factor_coef Fsqd
_refine_ls_weighting_details 'calc w=1/[\s^2^(Fo^2^)+(0.0870P)^2^+8003.7715P] where P=(Fo^2^+2Fc^2^)/3'
_refine_ls_weighting_scheme calc
_refine_ls_wR_factor_gt 0.2193
_refine_ls_wR_factor_ref 0.2456
_reflns_number_gt 11254
_reflns_number_total 15556
_reflns_threshold_expression >2sigma(I)
_cod_data_source_file ja5107749_si_002.cif
_cod_data_source_block Nd104-tetragonal
_cod_depositor_comments
;
The following automatic conversions were performed:

'_exptl_absorpt_correction_type' value 'multi scan' changed to
'multi-scan' according to
/home/saulius/struct/COD-crude-data--automatic-downloads/rss-feeds/ACS/lib/dictionaries/cif_core.dic
dictionary named 'cif_core.dic' version 2.4.2 from 2011-04-26.

Automatic conversion script
Id: cif_fix_values 2935 2014-11-11 08:27:57Z andrius 

The following automatic conversions were performed:

'_exptl_crystal_density_meas' value 'not measured' was changed to '?'
- the value is perceived as not measured.

Automatic conversion script
Id: cif_fix_values 3008 2015-01-20 13:52:24Z robertas 
;
_cod_original_sg_symbol_H-M I4/m
_cod_database_code 4123147
_platon_nd104-tetragonal_details
;
SQUEEZE removed 8 disordered ethanol moleculesa and 150 disordered 
water molecules per formula unit. This valueis calculated 
based upon elemental analysis data.
;

loop_
_symmetry_equiv_pos_as_xyz
'x, y, z'
'-x, -y, z'
'-y, x, z'
'y, -x, z'
'x+1/2, y+1/2, z+1/2'
'-x+1/2, -y+1/2, z+1/2'
'-y+1/2, x+1/2, z+1/2'
'y+1/2, -x+1/2, z+1/2'
'-x, -y, -z'
'x, y, -z'
'y, -x, -z'
'-y, x, -z'
'-x+1/2, -y+1/2, -z+1/2'
'x+1/2, y+1/2, -z+1/2'
'y+1/2, -x+1/2, -z+1/2'
'-y+1/2, x+1/2, -z+1/2'

loop_
_atom_site_label
_atom_site_type_symbol
_atom_site_fract_x
_atom_site_fract_y
_atom_site_fract_z
_atom_site_U_iso_or_equiv
_atom_site_adp_type
_atom_site_occupancy
_atom_site_symmetry_multiplicity
_atom_site_calc_flag
_atom_site_refinement_flags
Nd1 Nd 0.92087(3) 0.02394(3) 0.18879(3) 0.0176(2) Uani 1 1 d .
Nd2 Nd 0.72917(5) 0.16433(5) 0.5000 0.0192(3) Uani 1 2 d S
Nd3 Nd 0.76062(3) 0.00365(3) 0.35221(3) 0.0182(2) Uani 1 1 d .
Nd4 Nd 0.68308(5) 0.00581(5) 0.5000 0.0199(4) Uani 1 2 d S
Nd5 Nd 0.87768(3) 0.10159(3) 0.26607(3) 0.0168(2) Uani 1 1 d .
Nd6 Nd 0.64994(4) -0.01360(4) 0.38847(3) 0.0272(3) Uani 1 1 d .
Nd7 Nd 0.79542(3) 0.12526(3) 0.35247(3) 0.0175(2) Uani 1 1 d .
Nd8 Nd 0.84267(3) -0.01906(3) 0.26537(3) 0.0181(2) Uani 1 1 d .
Nd9 Nd 0.81771(3) 0.20440(3) 0.43560(3) 0.0186(2) Uani 1 1 d .
Nd10 Nd 0.73765(3) -0.07661(3) 0.43632(3) 0.0182(2) Uani 1 1 d .
Nd11 Nd 0.91055(4) 0.16264(4) 0.36699(3) 0.0274(3) Uani 1 1 d .
Nd12 Nd 0.86379(3) -0.07447(3) 0.16172(3) 0.0237(3) Uani 1 1 d .
Nd13 Nd 0.70688(3) 0.20030(3) 0.61365(3) 0.0237(3) Uani 1 1 d .
Nd14 Nd 0.70622(3) 0.08567(3) 0.58403(3) 0.0204(3) Uani 1 1 d .
Cl1 Cl 0.85578(16) 0.26746(16) 0.28103(15) 0.0301(13) Uani 1 1 d .
Cl2 Cl 1.0000 0.0000 0.3275(3) 0.042(3) Uani 1 4 d S
Cl3 Cl 0.8367(3) 0.0478(3) 0.5000 0.040(2) Uani 1 2 d S
Cl4 Cl 0.76224(18) 0.0661(2) 0.14880(18) 0.112(4) Uani 1 1 d D
Cl5 Cl 0.5793(6) 0.1290(3) 0.5000 0.0561(8) Uani 0.50 2 d SPDU
C1 C 0.5803(9) 0.1328(12) 0.6465(12) 0.096(11) Uani 1 1 d U
H1B H 0.5726 0.1042 0.6429 0.144 Uiso 1 1 calc R
H1C H 0.5618 0.1502 0.6303 0.144 Uiso 1 1 calc R
H1D H 0.5782 0.1401 0.6759 0.144 Uiso 1 1 calc R
C2 C 0.6206(8) 0.1386(9) 0.6329(8) 0.054(7) Uani 1 1 d U
C3 C 0.7637(8) 0.1825(8) 0.2179(9) 0.062(9) Uani 1 1 d .
H3B H 0.7394 0.1931 0.2319 0.093 Uiso 1 1 calc R
H3C H 0.7555 0.1643 0.1953 0.093 Uiso 1 1 calc R
H3D H 0.7796 0.2053 0.2066 0.093 Uiso 1 1 calc R
C4 C 0.7897(5) 0.1590(5) 0.2488(5) 0.0162(8) Uani 1 1 d U
C5 C 0.8550(10) 0.0592(9) 0.0542(10) 0.082(10) Uani 1 1 d .
H5B H 0.8489 0.0300 0.0520 0.123 Uiso 1 1 calc R
H5C H 0.8722 0.0675 0.0308 0.123 Uiso 1 1 calc R
H5D H 0.8295 0.0747 0.0536 0.123 Uiso 1 1 calc R
C6 C 0.8772(7) 0.0673(9) 0.0943(7) 0.051(8) Uani 1 1 d .
C7 C 0.6562(9) -0.1888(8) 0.3843(7) 0.061(8) Uani 1 1 d .
H7B H 0.6347 -0.1688 0.3785 0.091 Uiso 1 1 calc R
H7C H 0.6459 -0.2094 0.4037 0.091 Uiso 1 1 calc R
H7D H 0.6645 -0.2021 0.3584 0.091 Uiso 1 1 calc R
C8 C 0.6919(6) -0.1677(6) 0.4030(6) 0.0190(8) Uani 1 1 d U
C9 C 0.6103(5) 0.2581(9) 0.5158(6) 0.072(6) Uani 0.50 1 d PDU
C10 C 0.6536(6) 0.2326(7) 0.5317(3) 0.049(6) Uani 0.50 1 d PDU
C11 C 0.7026(9) -0.0271(9) 0.2165(9) 0.0625(8) Uani 1 1 d U
H11B H 0.7145 -0.0352 0.1899 0.094 Uiso 1 1 calc R
H11C H 0.6864 -0.0022 0.2128 0.094 Uiso 1 1 calc R
H11D H 0.6850 -0.0490 0.2269 0.094 Uiso 1 1 calc R
C12 C 0.7369(6) -0.0189(6) 0.2478(6) 0.0272(8) Uani 1 1 d U
C13 C 0.8879(8) 0.0331(7) 0.3824(7) 0.047(7) Uani 1 1 d .
H13B H 0.8868 0.0043 0.3908 0.070 Uiso 1 1 calc R
H13C H 0.8822 0.0505 0.4064 0.070 Uiso 1 1 calc R
H13D H 0.9151 0.0393 0.3715 0.070 Uiso 1 1 calc R
C14 C 0.8585(6) 0.0402(6) 0.3514(6) 0.0227(8) Uani 1 1 d U
C15 C 0.9187(10) 0.1440(10) 0.5000 0.0385(8) Uani 1 2 d SU
C16 C 0.8996(8) 0.1807(8) 0.5000 0.0195(8) Uani 1 2 d SU
C17 C 0.5345(3) -0.025(2) 0.4804(10) 0.101(12) Uani 0.50 1 d PDU
C18 C 0.5772(6) -0.021(2) 0.4634(15) 0.1070(8) Uani 0.50 1 d PDU
O1 O 0.7783(4) 0.0643(4) 0.3915(4) 0.0156(8) Uani 1 1 d U
H1A H 0.7976 0.0587 0.4149 0.019 Uiso 1 1 calc R
O2 O 0.6851(4) 0.1492(4) 0.5565(4) 0.029(4) Uani 1 1 d .
H2A H 0.6554 0.1504 0.5494 0.034 Uiso 1 1 calc R
O3 O 0.7132(4) -0.0493(4) 0.3700(4) 0.0288(8) Uani 1 1 d U
H3A H 0.7096 -0.0705 0.3479 0.035 Uiso 1 1 calc R
O4 O 0.7833(4) 0.1950(4) 0.3706(4) 0.0182(8) Uani 1 1 d U
H4A H 0.7925 0.2146 0.3488 0.022 Uiso 1 1 calc R
O5 O 0.7504(6) -0.0373(6) 0.5000 0.0298(8) Uani 1 2 d SU
H5A H 0.7762 -0.0210 0.5000 0.036 Uiso 1 2 calc SR
O6 O 0.6532(4) 0.0407(4) 0.4426(4) 0.030(4) Uani 1 1 d .
H6A H 0.6266 0.0544 0.4486 0.036 Uiso 1 1 calc R
O7 O 0.7232(4) 0.1313(4) 0.6400(4) 0.0230(8) Uani 1 1 d U
H7A H 0.7082 0.1246 0.6662 0.028 Uiso 1 1 calc R
O8 O 0.8422(4) -0.0844(4) 0.2343(4) 0.0252(8) Uani 1 1 d U
H8A H 0.8153 -0.0986 0.2369 0.030 Uiso 1 1 calc R
O9 O 0.6943(4) 0.0372(4) 0.6412(4) 0.0254(8) Uani 1 1 d U
H9A H 0.6839 0.0499 0.6674 0.030 Uiso 1 1 calc R
O10 O 0.9301(4) -0.0372(4) 0.1489(4) 0.034(4) Uani 1 1 d .
H10A H 0.9376 -0.0331 0.1192 0.040 Uiso 1 1 calc R
O11 O 0.8987(4) 0.0304(4) 0.2663(4) 0.029(4) Uani 1 1 d .
H11A H 0.9208 0.0239 0.2867 0.034 Uiso 1 1 calc R
O12 O 0.8537(4) -0.0078(4) 0.1912(4) 0.021(3) Uani 1 1 d .
H12A H 0.8317 0.0085 0.1774 0.025 Uiso 1 1 calc R
O13 O 0.7461(4) 0.2160(4) 0.4502(4) 0.0162(8) Uani 1 1 d U
H13A H 0.7407 0.2441 0.4608 0.019 Uiso 1 1 calc R
O14 O 0.9456(4) 0.2031(4) 0.3165(4) 0.0268(8) Uani 1 1 d U
H14A H 0.9268 0.2227 0.3024 0.032 Uiso 1 1 calc R
O15 O 0.6707(4) -0.0483(4) 0.4510(4) 0.0257(8) Uani 1 1 d U
H15A H 0.6505 -0.0690 0.4609 0.031 Uiso 1 1 calc R
O16 O 0.8813(4) 0.0858(4) 0.1929(4) 0.0256(8) Uani 1 1 d U
H16A H 0.8540 0.0838 0.1793 0.031 Uiso 1 1 calc R
O17 O 0.8569(4) 0.1558(4) 0.3179(4) 0.0291(8) Uani 1 1 d U
H17A H 0.8504 0.1823 0.3040 0.035 Uiso 1 1 calc R
O18 O 0.8470(4) 0.1427(4) 0.4046(4) 0.0292(8) Uani 1 1 d U
H18A H 0.8516 0.1204 0.4252 0.035 Uiso 1 1 calc R
O19 O 0.8760(4) 0.2242(4) 0.3894(4) 0.0218(8) Uani 1 1 d U
H19G H 0.8668 0.2413 0.3654 0.026 Uiso 1 1 calc R
O20 O 0.8842(4) -0.0632(4) 0.3125(5) 0.036(4) Uani 1 1 d .
H20A H 0.9093 -0.0496 0.3236 0.043 Uiso 1 1 calc R
O21 O 0.7952(4) -0.0383(4) 0.4053(4) 0.030(4) Uani 1 1 d .
H21A H 0.8111 -0.0220 0.4259 0.035 Uiso 1 1 calc R
O22 O 0.8087(6) 0.1682(5) 0.5000 0.022(5) Uani 1 2 d S
H22A H 0.8219 0.1407 0.5000 0.026 Uiso 1 2 calc SR
O23 O 0.7260(5) 0.0117(5) 0.5677(4) 0.041(4) Uani 1 1 d .
O24 O 0.7639(4) 0.1373(4) 0.5666(4) 0.030(4) Uani 1 1 d .
O25 O 1.0000 0.0000 0.2044(7) 0.0170(8) Uani 1 4 d SU
O26 O 0.9551(4) 0.0823(4) 0.2294(4) 0.026(3) Uani 1 1 d .
O27 O 0.7226(6) 0.0812(6) 0.5000 0.030(5) Uani 1 2 d S
O28 O 0.6390(5) 0.1728(5) 0.6350(5) 0.0415(8) Uani 1 1 d U
O29 O 0.6380(4) 0.1054(4) 0.6202(4) 0.0258(8) Uani 1 1 d U
O30 O 0.7743(4) 0.1526(4) 0.2838(4) 0.020(3) Uani 1 1 d .
O31 O 0.8222(4) 0.1433(4) 0.2338(4) 0.029(4) Uani 1 1 d .
O32 O 0.8891(4) 0.1060(5) 0.1037(5) 0.037(4) Uani 1 1 d .
O33 O 0.8863(5) 0.0366(5) 0.1179(4) 0.035(4) Uani 1 1 d .
O34 O 0.7232(4) -0.1903(4) 0.4128(4) 0.031(4) Uani 1 1 d .
O35 O 0.6912(5) -0.1309(4) 0.4117(5) 0.036(4) Uani 1 1 d .
O36 O 0.6695(5) 0.2194(6) 0.5000 0.037(6) Uani 1 2 d SD
O37 O 0.6561(4) 0.2388(5) 0.5690(3) 0.049(5) Uani 1 1 d D
O38 O 0.7723(4) -0.0215(4) 0.2366(4) 0.029(4) Uani 1 1 d .
O39 O 0.7264(4) -0.0089(4) 0.2842(4) 0.025(3) Uani 1 1 d .
O40 O 0.8361(4) 0.0124(4) 0.3370(4) 0.0246(8) Uani 1 1 d U
O41 O 0.8548(4) 0.0783(4) 0.3365(4) 0.0271(8) Uani 1 1 d U
O42 O 0.8889(4) 0.2002(4) 0.4652(4) 0.0287(8) Uani 1 1 d U
O43 O 0.5845(5) -0.0206(5) 0.4260(5) 0.053(5) Uani 1 1 d .
O44 O 0.6062(7) -0.0085(7) 0.5000 0.044(7) Uani 1 2 d S
O45 O 0.8426(5) 0.2985(4) 0.2561(5) 0.039(4) Uani 1 1 d .
O46 O 0.8813(9) 0.2807(9) 0.3111(9) 0.162(11) Uani 1 1 d .
O47 O 0.8237(13) 0.2430(13) 0.2938(13) 0.1778(8) Uani 1 1 d U
O48 O 0.8782(14) 0.2406(14) 0.2600(15) 0.2005(8) Uani 1 1 d U
O49 O 1.0190(14) -0.0363(13) 0.3132(13) 0.1319(8) Uani 0.75 1 d PU
O50 O 1.0000 0.0000 0.368(3) 0.2160(8) Uani 1 4 d SU
O51 O 0.813(5) 0.019(5) 0.521(6) 0.4554(8) Uani 0.50 1 d PU
O52 O 0.8742(15) 0.031(2) 0.5000 0.29(4) Uani 1 2 d S
O53 O 0.8018(2) 0.0623(6) 0.1673(4) 0.147(13) Uani 1 1 d D
O54 O 0.7630(7) 0.0984(3) 0.1185(4) 0.4262(8) Uani 1 1 d DU
O55 O 0.7514(6) 0.0284(3) 0.1286(5) 0.5895(8) Uani 1 1 d DU
O56 O 0.7327(3) 0.0755(6) 0.1804(4) 0.29(3) Uani 1 1 d D
O57 O 0.576(3) 0.0852(4) 0.5000 0.200(8) Uani 0.50 2 d SPDU
O58 O 0.5355(11) 0.1332(11) 0.5000 0.0232(8) Uani 0.50 2 d SPU
O59 O 0.5932(10) 0.1518(10) 0.5368(10) 0.046(6) Uani 0.50 1 d PU
O1W O 0.6012(4) 0.0390(5) 0.3602(4) 0.039(4) Uani 1 1 d .
O2W O 0.8184(6) 0.2496(6) 0.5000 0.024(5) Uani 1 2 d S
O3W O 0.9376(10) 0.1138(8) 0.4111(9) 0.143(12) Uani 1 1 d .
O4W O 0.6482(5) -0.0253(5) 0.3097(5) 0.0388(8) Uani 1 1 d U
O5W O 0.6286(5) -0.0877(5) 0.3764(5) 0.047(5) Uani 1 1 d .
O6W O 0.7174(4) 0.2054(4) 0.6904(4) 0.0226(8) Uani 1 1 d U
O7W O 0.7680(4) 0.0676(4) 0.3086(4) 0.024(3) Uani 1 1 d .
O8W O 0.7317(5) 0.2721(5) 0.6193(4) 0.036(4) Uani 1 1 d .
O9W O 0.7152(6) -0.1150(7) 0.5000 0.033(6) Uani 1 2 d S
O10W O 0.6555(5) 0.2507(5) 0.6566(5) 0.0412(8) Uani 1 1 d U
O11W O 0.8327(4) -0.1462(4) 0.1618(4) 0.027(4) Uani 1 1 d .
O12W O 0.8509(4) -0.0304(5) 0.0996(4) 0.037(4) Uani 1 1 d .
O13W O 0.7883(5) -0.0642(5) 0.1631(4) 0.044(4) Uani 1 1 d .
O14W O 0.8189(4) 0.0531(4) 0.2558(4) 0.0237(8) Uani 1 1 d U
O15W O 0.9734(14) 0.0527(13) 0.4581(11) 0.205(19) Uani 1 1 d .
O60 O 0.8328(17) 0.0751(16) 0.5336(16) 0.244(7) Uani 1 1 d U

loop_
_atom_site_aniso_label
_atom_site_aniso_U_11
_atom_site_aniso_U_22
_atom_site_aniso_U_33
_atom_site_aniso_U_23
_atom_site_aniso_U_13
_atom_site_aniso_U_12
Nd1 0.0228(5) 0.0212(5) 0.0088(4) 0.0004(4) 0.0000(4) 0.0006(4)
Nd2 0.0235(7) 0.0251(8) 0.0091(6) 0.000 0.000 0.0041(6)
Nd3 0.0233(5) 0.0193(5) 0.0120(5) 0.0005(4) -0.0017(4) -0.0013(4)
Nd4 0.0248(8) 0.0248(8) 0.0100(6) 0.000 0.000 0.0008(6)
Nd5 0.0228(5) 0.0192(5) 0.0085(4) 0.0006(4) -0.0005(4) -0.0001(4)
Nd6 0.0331(6) 0.0322(6) 0.0162(5) 0.0002(5) 0.0022(5) 0.0013(5)
Nd7 0.0218(5) 0.0208(5) 0.0099(4) 0.0014(4) -0.0006(4) -0.0001(4)
Nd8 0.0240(5) 0.0211(5) 0.0091(4) 0.0001(4) -0.0002(4) -0.0028(4)
Nd9 0.0226(5) 0.0257(5) 0.0076(4) 0.0007(4) 0.0014(4) 0.0035(4)
Nd10 0.0242(5) 0.0234(5) 0.0071(4) -0.0007(4) -0.0010(4) -0.0041(4)
Nd11 0.0290(6) 0.0352(6) 0.0180(5) -0.0015(5) 0.0005(5) 0.0004(5)
Nd12 0.0310(6) 0.0254(6) 0.0148(5) 0.0035(4) 0.0025(5) 0.0047(5)
Nd13 0.0303(6) 0.0270(6) 0.0139(5) 0.0012(4) -0.0001(4) -0.0014(5)
Nd14 0.0256(5) 0.0214(5) 0.0144(5) -0.0011(4) -0.0006(4) 0.0011(5)
Cl1 0.036(3) 0.030(3) 0.024(2) 0.002(2) -0.008(2) 0.012(2)
Cl2 0.049(4) 0.049(4) 0.026(5) 0.000 0.000 0.000
Cl3 0.051(5) 0.039(4) 0.031(4) 0.000 0.000 0.005(4)
Cl4 0.073(6) 0.186(10) 0.078(6) 0.062(6) -0.014(5) 0.018(6)
Cl5 0.0561(10) 0.0562(10) 0.0561(11) 0.000 0.000 0.0002(7)
C1 0.062(9) 0.11(2) 0.12(3) 0.00(2) 0.038(14) 0.033(17)
C2 0.044(10) 0.077(17) 0.041(13) -0.027(13) -0.011(10) 0.002(13)
C3 0.049(15) 0.061(17) 0.08(2) 0.017(15) -0.004(15) 0.031(14)
C4 0.0162(10) 0.0162(10) 0.0161(11) 0.0000(7) -0.0002(7) 0.0000(7)
C5 0.11(2) 0.054(17) 0.08(2) -0.028(15) -0.047(19) 0.035(17)
C6 0.040(13) 0.09(2) 0.026(12) 0.006(13) -0.020(11) 0.006(14)
C7 0.09(2) 0.061(16) 0.032(13) 0.037(12) -0.012(14) -0.009(15)
C8 0.0189(10) 0.0189(10) 0.0190(11) 0.0000(7) 0.0000(7) -0.0001(7)
C9 0.070(7) 0.073(9) 0.073(9) 0.003(7) -0.005(7) 0.006(6)
C10 0.051(8) 0.049(9) 0.048(9) -0.002(7) 0.004(7) -0.005(6)
C11 0.0625(10) 0.0626(10) 0.0625(11) -0.0001(7) 0.0000(7) 0.0001(7)
C12 0.0272(10) 0.0272(10) 0.0271(11) 0.0000(7) 0.0001(7) 0.0001(7)
C13 0.057(15) 0.046(14) 0.037(13) 0.018(11) -0.027(12) -0.003(12)
C14 0.0228(10) 0.0226(10) 0.0227(11) 0.0000(7) 0.0001(7) -0.0002(7)
C15 0.0386(10) 0.0385(10) 0.0385(11) 0.000 0.000 0.0000(7)
C16 0.0195(10) 0.0196(10) 0.0194(11) 0.000 0.000 0.0000(7)
C17 0.097(9) 0.13(3) 0.08(2) -0.03(2) -0.020(13) -0.01(2)
C18 0.1070(10) 0.1070(10) 0.1069(11) 0.0000(7) 0.0000(7) 0.0000(7)
O1 0.0157(10) 0.0157(10) 0.0155(11) -0.0001(7) 0.0001(7) 0.0000(7)
O2 0.025(7) 0.030(7) 0.031(8) 0.009(6) -0.002(6) 0.008(6)
O3 0.0289(10) 0.0287(10) 0.0286(11) -0.0001(7) 0.0000(7) 0.0000(7)
O4 0.0183(10) 0.0182(10) 0.0180(11) 0.0001(7) 0.0002(7) -0.0001(7)
O5 0.0299(10) 0.0298(10) 0.0298(11) 0.000 0.000 0.0000(7)
O6 0.028(7) 0.027(7) 0.036(8) 0.015(6) -0.002(6) 0.016(6)
O7 0.0232(10) 0.0230(10) 0.0229(11) -0.0001(7) 0.0001(7) 0.0000(7)
O8 0.0251(10) 0.0254(10) 0.0252(11) 0.0000(7) 0.0002(7) -0.0001(7)
O9 0.0255(10) 0.0253(10) 0.0254(11) -0.0001(7) -0.0001(7) -0.0002(7)
O10 0.041(8) 0.045(9) 0.015(7) 0.010(6) -0.001(6) 0.004(7)
O11 0.020(7) 0.054(9) 0.013(6) -0.005(6) -0.002(6) 0.010(7)
O12 0.017(6) 0.036(8) 0.010(6) 0.002(6) 0.001(5) 0.002(6)
O13 0.0164(10) 0.0161(10) 0.0161(11) 0.0002(7) 0.0000(7) 0.0000(7)
O14 0.0267(10) 0.0269(10) 0.0267(11) 0.0000(7) -0.0003(7) 0.0001(7)
O15 0.0257(10) 0.0257(10) 0.0256(11) 0.0000(7) -0.0001(7) -0.0001(7)
O16 0.0258(10) 0.0256(10) 0.0255(11) -0.0001(7) 0.0001(7) 0.0000(7)
O17 0.0293(10) 0.0290(10) 0.0290(11) -0.0001(7) 0.0000(7) 0.0003(7)
O18 0.0293(10) 0.0291(10) 0.0291(11) 0.0000(7) 0.0000(7) -0.0002(7)
O19 0.0219(10) 0.0218(10) 0.0219(11) 0.0001(7) -0.0002(7) -0.0001(7)
O20 0.031(8) 0.032(8) 0.044(9) 0.009(7) -0.016(7) -0.016(7)
O21 0.023(7) 0.046(9) 0.020(7) 0.003(7) 0.000(6) -0.006(7)
O22 0.029(10) 0.017(9) 0.019(9) 0.000 0.000 -0.002(8)
O23 0.034(8) 0.066(11) 0.021(7) 0.005(8) -0.004(7) 0.002(8)
O24 0.024(7) 0.027(7) 0.039(8) 0.007(7) -0.001(6) 0.011(6)
O25 0.0170(8) 0.0170(8) 0.0171(11) 0.000 0.000 0.000
O26 0.031(7) 0.030(7) 0.017(6) 0.009(6) 0.010(6) 0.000(6)
O27 0.037(11) 0.039(12) 0.015(9) 0.000 0.000 0.007(10)
O28 0.0416(10) 0.0416(10) 0.0415(11) 0.0000(7) 0.0002(7) 0.0000(7)
O29 0.0259(10) 0.0257(10) 0.0258(11) 0.0002(7) -0.0001(7) 0.0001(7)
O30 0.011(6) 0.020(7) 0.029(7) 0.003(6) -0.003(6) -0.002(5)
O31 0.036(8) 0.036(8) 0.016(7) 0.005(6) 0.003(6) -0.020(7)
O32 0.031(8) 0.043(9) 0.038(8) 0.017(7) -0.018(7) -0.027(7)
O33 0.043(9) 0.053(10) 0.009(6) -0.005(7) -0.006(6) 0.004(8)
O34 0.044(9) 0.025(7) 0.026(7) 0.008(6) 0.006(7) -0.011(7)
O35 0.044(9) 0.028(8) 0.035(8) -0.007(7) 0.007(7) -0.005(7)
O36 0.033(12) 0.054(14) 0.025(11) 0.000 0.000 -0.001(11)
O37 0.039(9) 0.046(10) 0.063(11) 0.006(9) 0.018(8) 0.002(8)
O38 0.030(7) 0.038(8) 0.020(7) -0.007(6) 0.003(6) -0.002(7)
O39 0.029(7) 0.034(8) 0.011(6) 0.000(6) 0.004(6) -0.001(6)
O40 0.0246(10) 0.0246(10) 0.0245(11) 0.0000(7) 0.0000(7) -0.0002(7)
O41 0.0272(10) 0.0269(10) 0.0271(11) 0.0001(7) 0.0001(7) -0.0002(7)
O42 0.0288(10) 0.0288(10) 0.0285(11) -0.0001(7) 0.0001(7) -0.0001(7)
O43 0.062(11) 0.046(10) 0.051(10) 0.016(8) 0.009(9) -0.013(9)
O44 0.052(14) 0.049(14) 0.030(12) 0.000 0.000 0.006(12)
O45 0.046(9) 0.033(8) 0.038(8) -0.007(7) -0.024(7) 0.017(7)
O46 0.21(2) 0.11(2) 0.17(2) 0.023(17) -0.166(16) -0.051(18)
O47 0.1778(10) 0.1778(10) 0.1778(11) 0.0001(7) 0.0000(7) 0.0000(7)
O48 0.2005(10) 0.2005(10) 0.2004(11) 0.0000(7) 0.0000(7) 0.0001(7)
O49 0.1319(10) 0.1319(10) 0.1318(11) -0.0001(7) 0.0001(7) 0.0000(7)
O50 0.2160(8) 0.2160(8) 0.2159(11) 0.000 0.000 0.000
O51 0.4554(10) 0.4554(10) 0.4554(11) 0.0000(7) 0.0000(7) 0.0000(7)
O52 0.12(3) 0.42(8) 0.33(9) 0.000 0.000 0.18(4)
O53 0.18(3) 0.18(3) 0.083(18) 0.047(19) -0.04(2) -0.01(3)
O54 0.4262(10) 0.4262(10) 0.4262(11) 0.0000(7) 0.0000(7) 0.0000(7)
O55 0.5895(10) 0.5895(10) 0.5895(11) 0.0000(7) 0.0000(7) 0.0000(7)
O56 0.12(2) 0.22(4) 0.52(8) 0.18(4) 0.13(4) 0.09(3)
O57 0.198(10) 0.201(10) 0.200(11) 0.000 0.000 0.001(7)
O58 0.0232(10) 0.0233(10) 0.0233(11) 0.000 0.000 0.0001(7)
O59 0.043(8) 0.049(8) 0.046(9) 0.008(7) -0.002(7) 0.003(7)
O1W 0.033(8) 0.058(10) 0.027(8) 0.019(7) -0.011(7) 0.009(8)
O2W 0.034(11) 0.024(10) 0.013(9) 0.000 0.000 -0.007(9)
O3W 0.19(3) 0.118(18) 0.12(2) 0.091(16) 0.00(2) 0.04(2)
O4W 0.0389(10) 0.0389(10) 0.0387(11) 0.0001(7) 0.0000(7) -0.0001(7)
O5W 0.042(9) 0.061(11) 0.039(9) 0.009(8) -0.001(8) -0.012(8)
O6W 0.0227(10) 0.0226(10) 0.0225(11) 0.0001(7) -0.0001(7) 0.0003(7)
O7W 0.016(6) 0.030(7) 0.026(7) -0.008(6) -0.002(6) 0.010(6)
O8W 0.043(9) 0.042(9) 0.023(7) -0.006(7) 0.004(7) 0.005(7)
O9W 0.022(10) 0.059(14) 0.019(10) 0.000 0.000 -0.010(10)
O10W 0.0411(10) 0.0413(10) 0.0412(11) -0.0003(7) 0.0000(7) 0.0001(7)
O11W 0.029(7) 0.036(8) 0.015(6) -0.001(6) -0.010(6) 0.004(6)
O12W 0.036(8) 0.052(9) 0.024(7) 0.002(7) -0.012(7) 0.028(7)
O13W 0.057(10) 0.049(9) 0.025(8) -0.019(7) -0.022(7) 0.015(8)
O14W 0.0237(10) 0.0237(10) 0.0236(11) -0.0002(7) 0.0002(7) 0.0001(7)
O15W 0.25(4) 0.22(4) 0.14(3) 0.07(3) -0.10(3) -0.04(3)
O60 0.247(10) 0.244(10) 0.243(10) -0.005(7) 0.002(7) 0.002(7)

loop_
_atom_type_symbol
_atom_type_description
_atom_type_scat_dispersion_real
_atom_type_scat_dispersion_imag
_atom_type_scat_source
C C 0.0033 0.0016 'International Tables Vol C Tables 4.2.6.8 and 6.1.1.4'
H H 0.0000 0.0000 'International Tables Vol C Tables 4.2.6.8 and 6.1.1.4'
O O 0.0106 0.0060 'International Tables Vol C Tables 4.2.6.8 and 6.1.1.4'
Cl Cl 0.1484 0.1585 'International Tables Vol C Tables 4.2.6.8 and 6.1.1.4'
Nd Nd -0.1943 3.0179 'International Tables Vol C Tables 4.2.6.8 and 6.1.1.4'

loop_
_geom_angle_atom_site_label_1
_geom_angle_atom_site_label_2
_geom_angle_atom_site_label_3
_geom_angle
_geom_angle_site_symmetry_1
_geom_angle_site_symmetry_3
O10 Nd1 O10 99.5(7) . 4_665
O10 Nd1 O16 143.1(5) . .
O10 Nd1 O16 79.1(5) 4_665 .
O10 Nd1 O12 76.9(5) . .
O10 Nd1 O12 143.0(4) 4_665 .
O16 Nd1 O12 82.6(4) . .
O10 Nd1 O26 146.9(5) . .
O10 Nd1 O26 63.8(4) 4_665 .
O16 Nd1 O26 65.3(4) . .
O12 Nd1 O26 134.0(4) . .
O10 Nd1 O33 73.4(5) . .
O10 Nd1 O33 71.2(5) 4_665 .
O16 Nd1 O33 71.2(5) . .
O12 Nd1 O33 72.5(4) . .
O26 Nd1 O33 121.5(4) . .
O10 Nd1 O26 63.4(4) . 3_645
O10 Nd1 O26 146.2(5) 4_665 3_645
O16 Nd1 O26 132.6(4) . 3_645
O12 Nd1 O26 65.1(4) . 3_645
O26 Nd1 O26 113.7(6) . 3_645
O33 Nd1 O26 124.4(4) . 3_645
O10 Nd1 O11 128.0(5) . .
O10 Nd1 O11 128.2(5) 4_665 .
O16 Nd1 O11 74.3(4) . .
O12 Nd1 O11 75.7(4) . .
O26 Nd1 O11 64.8(4) . .
O33 Nd1 O11 135.3(4) . .
O26 Nd1 O11 65.0(4) 3_645 .
O10 Nd1 O25 75.0(5) . .
O10 Nd1 O25 74.9(5) 4_665 .
O16 Nd1 O25 137.4(3) . .
O12 Nd1 O25 136.3(3) . .
O26 Nd1 O25 73.0(4) . .
O33 Nd1 O25 128.3(6) . .
O26 Nd1 O25 72.5(4) 3_645 .
O11 Nd1 O25 96.3(6) . .
O10 Nd1 Nd12 133.1(3) . 4_665
O10 Nd1 Nd12 41.1(3) 4_665 4_665
O16 Nd1 Nd12 38.4(3) . 4_665
O12 Nd1 Nd12 117.3(3) . 4_665
O26 Nd1 Nd12 51.6(3) . 4_665
O33 Nd1 Nd12 70.0(3) . 4_665
O26 Nd1 Nd12 163.2(3) 3_645 4_665
O11 Nd1 Nd12 98.8(3) . 4_665
O25 Nd1 Nd12 106.31(10) . 4_665
O10 Nd1 Nd8 97.0(3) . .
O10 Nd1 Nd8 162.9(3) 4_665 .
O16 Nd1 Nd8 85.1(3) . .
O12 Nd1 Nd8 38.5(3) . .
O26 Nd1 Nd8 103.7(3) . .
O33 Nd1 Nd8 109.6(3) . .
O26 Nd1 Nd8 48.0(3) 3_645 .
O11 Nd1 Nd8 39.3(3) . .
O25 Nd1 Nd8 114.0(4) . .
Nd12 Nd1 Nd8 122.26(3) 4_665 .
O10 Nd1 Nd12 40.2(4) . .
O10 Nd1 Nd12 133.1(3) 4_665 .
O16 Nd1 Nd12 117.3(3) . .
O12 Nd1 Nd12 37.5(3) . .
O26 Nd1 Nd12 162.6(3) . .
O33 Nd1 Nd12 73.7(3) . .
O26 Nd1 Nd12 50.8(3) 3_645 .
O11 Nd1 Nd12 98.7(3) . .
O25 Nd1 Nd12 105.16(10) . .
Nd12 Nd1 Nd12 141.80(4) 4_665 .
Nd8 Nd1 Nd12 60.67(3) . .
O2 Nd2 O2 100.1(7) 10_556 .
O2 Nd2 O13 143.2(4) 10_556 10_556
O2 Nd2 O13 77.0(4) . 10_556
O2 Nd2 O13 77.0(4) 10_556 .
O2 Nd2 O13 143.2(4) . .
O13 Nd2 O13 84.1(6) 10_556 .
O2 Nd2 O24 63.8(4) 10_556 10_556
O2 Nd2 O24 146.4(5) . 10_556
O13 Nd2 O24 134.1(4) 10_556 10_556
O13 Nd2 O24 65.4(4) . 10_556
O2 Nd2 O24 146.4(5) 10_556 .
O2 Nd2 O24 63.8(4) . .
O13 Nd2 O24 65.4(4) 10_556 .
O13 Nd2 O24 134.1(4) . .
O24 Nd2 O24 112.3(6) 10_556 .
O2 Nd2 O22 128.1(3) 10_556 .
O2 Nd2 O22 128.1(3) . .
O13 Nd2 O22 74.6(4) 10_556 .
O13 Nd2 O22 74.6(4) . .
O24 Nd2 O22 65.0(3) 10_556 .
O24 Nd2 O22 65.0(3) . .
O2 Nd2 O36 72.2(4) 10_556 .
O2 Nd2 O36 72.2(4) . .
O13 Nd2 O36 72.0(4) 10_556 .
O13 Nd2 O36 72.0(4) . .
O24 Nd2 O36 123.7(3) 10_556 .
O24 Nd2 O36 123.7(3) . .
O22 Nd2 O36 134.5(6) . .
O2 Nd2 O27 75.2(4) 10_556 .
O2 Nd2 O27 75.2(4) . .
O13 Nd2 O27 136.2(3) 10_556 .
O13 Nd2 O27 136.2(3) . .
O24 Nd2 O27 72.2(4) 10_556 .
O24 Nd2 O27 72.2(4) . .
O22 Nd2 O27 97.4(6) . .
O36 Nd2 O27 128.2(6) . .
O2 Nd2 Nd9 162.6(3) 10_556 10_556
O2 Nd2 Nd9 96.7(3) . 10_556
O13 Nd2 Nd9 38.2(3) 10_556 10_556
O13 Nd2 Nd9 86.9(3) . 10_556
O24 Nd2 Nd9 103.7(3) 10_556 10_556
O24 Nd2 Nd9 47.8(3) . 10_556
O22 Nd2 Nd9 38.83(19) . 10_556
O36 Nd2 Nd9 109.0(3) . 10_556
O27 Nd2 Nd9 113.9(3) . 10_556
O2 Nd2 Nd9 96.7(3) 10_556 .
O2 Nd2 Nd9 162.6(3) . .
O13 Nd2 Nd9 86.9(3) 10_556 .
O13 Nd2 Nd9 38.2(3) . .
O24 Nd2 Nd9 47.8(3) 10_556 .
O24 Nd2 Nd9 103.7(3) . .
O22 Nd2 Nd9 38.83(19) . .
O36 Nd2 Nd9 109.0(3) . .
O27 Nd2 Nd9 113.9(3) . .
Nd9 Nd2 Nd9 66.24(4) 10_556 .
O2 Nd2 Nd14 36.4(3) 10_556 10_556
O2 Nd2 Nd14 106.5(3) . 10_556
O13 Nd2 Nd14 176.5(3) 10_556 10_556
O13 Nd2 Nd14 92.7(3) . 10_556
O24 Nd2 Nd14 42.7(3) 10_556 10_556
O24 Nd2 Nd14 116.5(3) . 10_556
O22 Nd2 Nd14 103.3(3) . 10_556
O36 Nd2 Nd14 108.3(3) . 10_556
O27 Nd2 Nd14 46.45(9) . 10_556
Nd9 Nd2 Nd14 140.52(5) 10_556 10_556
Nd9 Nd2 Nd14 89.74(3) . 10_556
O3 Nd3 O1 128.5(4) . .
O3 Nd3 O9 74.3(4) . 10_556
O1 Nd3 O9 78.4(4) . 10_556
O3 Nd3 O21 74.3(5) . .
O1 Nd3 O21 89.1(4) . .
O9 Nd3 O21 126.7(4) 10_556 .
O3 Nd3 O39 78.4(4) . .
O1 Nd3 O39 134.5(4) . .
O9 Nd3 O39 75.6(4) 10_556 .
O21 Nd3 O39 136.3(5) . .
O3 Nd3 O14 82.5(4) . 3_645
O1 Nd3 O14 138.0(4) . 3_645
O9 Nd3 O14 142.9(4) 10_556 3_645
O21 Nd3 O14 71.4(4) . 3_645
O39 Nd3 O14 71.7(4) . 3_645
O3 Nd3 O7W 142.3(4) . .
O1 Nd3 O7W 65.9(4) . .
O9 Nd3 O7W 76.2(4) 10_556 .
O21 Nd3 O7W 143.2(4) . .
O39 Nd3 O7W 72.0(4) . .
O14 Nd3 O7W 109.0(4) 3_645 .
O3 Nd3 O40 139.4(4) . .
O1 Nd3 O40 77.0(4) . .
O9 Nd3 O40 146.3(4) 10_556 .
O21 Nd3 O40 75.5(4) . .
O39 Nd3 O40 106.7(4) . .
O14 Nd3 O40 62.5(4) 3_645 .
O7W Nd3 O40 73.0(4) . .
O3 Nd3 O23 65.8(5) . 10_556
O1 Nd3 O23 62.8(4) . 10_556
O9 Nd3 O23 61.6(4) 10_556 10_556
O21 Nd3 O23 66.6(4) . 10_556
O39 Nd3 O23 129.5(4) . 10_556
O14 Nd3 O23 132.5(5) 3_645 10_556
O7W Nd3 O23 117.9(4) . 10_556
O40 Nd3 O23 123.7(4) . 10_556
O3 Nd3 Nd14 94.5(3) . 10_556
O1 Nd3 Nd14 41.9(3) . 10_556
O9 Nd3 Nd14 39.0(3) 10_556 10_556
O21 Nd3 Nd14 103.4(3) . 10_556
O39 Nd3 Nd14 112.3(3) . 10_556
O14 Nd3 Nd14 174.5(3) 3_645 10_556
O7W Nd3 Nd14 76.3(3) . 10_556
O40 Nd3 Nd14 118.6(3) . 10_556
O23 Nd3 Nd14 42.1(3) 10_556 10_556
O3 Nd3 Nd6 37.9(3) . .
O1 Nd3 Nd6 100.8(3) . .
O9 Nd3 Nd6 37.1(3) 10_556 .
O21 Nd3 Nd6 98.0(3) . .
O39 Nd3 Nd6 79.6(3) . .
O14 Nd3 Nd6 118.2(3) 3_645 .
O7W Nd3 Nd6 112.3(3) . .
O40 Nd3 Nd6 173.1(3) . .
O23 Nd3 Nd6 50.2(3) 10_556 .
Nd14 Nd3 Nd6 60.07(3) 10_556 .
O3 Nd3 Nd10 38.0(3) . .
O1 Nd3 Nd10 103.8(3) . .
O9 Nd3 Nd10 94.2(3) 10_556 .
O21 Nd3 Nd10 38.9(3) . .
O39 Nd3 Nd10 114.7(3) . .
O14 Nd3 Nd10 84.2(3) 3_645 .
O7W Nd3 Nd10 166.8(3) . .
O40 Nd3 Nd10 113.8(3) . .
O23 Nd3 Nd10 48.9(3) 10_556 .
Nd14 Nd3 Nd10 90.56(3) 10_556 .
Nd6 Nd3 Nd10 60.14(3) . .
O6 Nd4 O6 101.8(7) . 10_556
O6 Nd4 O15 77.0(5) . .
O6 Nd4 O15 142.4(5) 10_556 .
O6 Nd4 O15 142.4(5) . 10_556
O6 Nd4 O15 77.0(5) 10_556 10_556
O15 Nd4 O15 82.0(6) . 10_556
O6 Nd4 O44 71.6(4) . .
O6 Nd4 O44 71.6(4) 10_556 .
O15 Nd4 O44 72.5(5) . .
O15 Nd4 O44 72.5(5) 10_556 .
O6 Nd4 O23 146.8(5) . .
O6 Nd4 O23 62.3(5) 10_556 .
O15 Nd4 O23 134.1(5) . .
O15 Nd4 O23 66.1(5) 10_556 .
O44 Nd4 O23 123.0(3) . .
O6 Nd4 O23 62.3(5) . 10_556
O6 Nd4 O23 146.8(5) 10_556 10_556
O15 Nd4 O23 66.1(5) . 10_556
O15 Nd4 O23 134.1(5) 10_556 10_556
O44 Nd4 O23 123.0(3) . 10_556
O23 Nd4 O23 113.9(7) . 10_556
O6 Nd4 O5 127.1(3) . .
O6 Nd4 O5 127.1(3) 10_556 .
O15 Nd4 O5 75.3(4) . .
O15 Nd4 O5 75.3(4) 10_556 .
O44 Nd4 O5 136.8(7) . .
O23 Nd4 O5 65.5(4) . .
O23 Nd4 O5 65.5(4) 10_556 .
O6 Nd4 O27 76.4(4) . .
O6 Nd4 O27 76.4(4) 10_556 .
O15 Nd4 O27 136.9(3) . .
O15 Nd4 O27 136.9(3) 10_556 .
O44 Nd4 O27 128.2(7) . .
O23 Nd4 O27 71.6(4) . .
O23 Nd4 O27 71.6(4) 10_556 .
O5 Nd4 O27 95.0(6) . .
O6 Nd4 Nd6 39.7(3) . .
O6 Nd4 Nd6 134.1(3) 10_556 .
O15 Nd4 Nd6 37.8(3) . .
O15 Nd4 Nd6 116.6(3) 10_556 .
O44 Nd4 Nd6 71.90(7) . .
O23 Nd4 Nd6 163.2(3) . .
O23 Nd4 Nd6 51.3(3) 10_556 .
O5 Nd4 Nd6 98.63(13) . .
O27 Nd4 Nd6 106.26(8) . .
O6 Nd4 Nd6 134.1(3) . 10_556
O6 Nd4 Nd6 39.7(3) 10_556 10_556
O15 Nd4 Nd6 116.6(3) . 10_556
O15 Nd4 Nd6 37.8(3) 10_556 10_556
O44 Nd4 Nd6 71.90(7) . 10_556
O23 Nd4 Nd6 51.3(3) . 10_556
O23 Nd4 Nd6 163.2(3) 10_556 10_556
O5 Nd4 Nd6 98.63(13) . 10_556
O27 Nd4 Nd6 106.26(8) . 10_556
Nd6 Nd4 Nd6 141.45(6) . 10_556
O6 Nd4 Nd10 160.8(3) . 10_556
O6 Nd4 Nd10 96.5(3) 10_556 10_556
O15 Nd4 Nd10 85.0(3) . 10_556
O15 Nd4 Nd10 37.7(3) 10_556 10_556
O44 Nd4 Nd10 109.2(4) . 10_556
O23 Nd4 Nd10 49.6(4) . 10_556
O23 Nd4 Nd10 104.4(4) 10_556 10_556
O5 Nd4 Nd10 39.4(2) . 10_556
O27 Nd4 Nd10 114.0(3) . 10_556
Nd6 Nd4 Nd10 121.39(4) . 10_556
Nd6 Nd4 Nd10 60.64(3) 10_556 10_556
O16 Nd5 O11 77.5(4) . .
O16 Nd5 O8 74.2(4) . 4_665
O11 Nd5 O8 125.4(4) . 4_665
O16 Nd5 O20 126.0(5) . 4_665
O11 Nd5 O20 87.5(4) . 4_665
O8 Nd5 O20 73.5(4) 4_665 4_665
O16 Nd5 O31 75.3(4) . .
O11 Nd5 O31 136.9(4) . .
O8 Nd5 O31 77.5(4) 4_665 .
O20 Nd5 O31 135.5(4) 4_665 .
O16 Nd5 O41 146.4(4) . .
O11 Nd5 O41 77.9(4) . .
O8 Nd5 O41 139.4(4) 4_665 .
O20 Nd5 O41 75.2(4) 4_665 .
O31 Nd5 O41 109.0(4) . .
O16 Nd5 O14W 76.9(4) . .
O11 Nd5 O14W 67.2(4) . .
O8 Nd5 O14W 143.9(4) 4_665 .
O20 Nd5 O14W 142.3(4) 4_665 .
O31 Nd5 O14W 74.5(4) . .
O41 Nd5 O14W 72.5(4) . .
O16 Nd5 O17 143.8(4) . .
O11 Nd5 O17 138.3(4) . .
O8 Nd5 O17 83.4(4) 4_665 .
O20 Nd5 O17 71.4(5) 4_665 .
O31 Nd5 O17 72.3(4) . .
O41 Nd5 O17 62.3(4) . .
O14W Nd5 O17 108.9(4) . .
O16 Nd5 O26 60.5(4) . .
O11 Nd5 O26 62.6(4) . .
O8 Nd5 O26 62.9(4) 4_665 .
O20 Nd5 O26 66.5(4) 4_665 .
O31 Nd5 O26 126.3(4) . .
O41 Nd5 O26 124.7(4) . .
O14W Nd5 O26 118.9(4) . .
O17 Nd5 O26 131.6(4) . .
O16 Nd5 Nd1 37.4(3) . .
O11 Nd5 Nd1 42.3(3) . .
O8 Nd5 Nd1 92.3(3) 4_665 .
O20 Nd5 Nd1 103.1(3) 4_665 .
O31 Nd5 Nd1 111.1(3) . .
O41 Nd5 Nd1 119.8(3) . .
O14W Nd5 Nd1 77.2(3) . .
O17 Nd5 Nd1 173.8(3) . .
O26 Nd5 Nd1 42.2(3) . .
O16 Nd5 Nd8 93.0(3) . 4_665
O11 Nd5 Nd8 101.9(3) . 4_665
O8 Nd5 Nd8 36.2(3) 4_665 4_665
O20 Nd5 Nd8 39.7(3) 4_665 4_665
O31 Nd5 Nd8 112.2(3) . 4_665
O41 Nd5 Nd8 114.3(3) . 4_665
O14W Nd5 Nd8 166.4(3) . 4_665
O17 Nd5 Nd8 84.7(3) . 4_665
O26 Nd5 Nd8 47.5(3) . 4_665
Nd1 Nd5 Nd8 89.23(3) . 4_665
O16 Nd5 Nd12 36.6(3) . 4_665
O11 Nd5 Nd12 99.7(3) . 4_665
O8 Nd5 Nd12 38.0(3) 4_665 4_665
O20 Nd5 Nd12 98.8(3) 4_665 4_665
O31 Nd5 Nd12 76.9(3) . 4_665
O41 Nd5 Nd12 173.5(3) . 4_665
O14W Nd5 Nd12 112.3(3) . 4_665
O17 Nd5 Nd12 118.4(3) . 4_665
O26 Nd5 Nd12 49.5(3) . 4_665
Nd1 Nd5 Nd12 58.73(3) . 4_665
Nd8 Nd5 Nd12 60.05(3) 4_665 4_665
O9 Nd6 O15 119.2(4) 10_556 .
O9 Nd6 O3 73.9(4) 10_556 .
O15 Nd6 O3 75.0(4) . .
O9 Nd6 O43 141.4(5) 10_556 .
O15 Nd6 O43 78.0(5) . .
O3 Nd6 O43 143.8(5) . .
O9 Nd6 O6 76.1(4) 10_556 .
O15 Nd6 O6 74.9(4) . .
O3 Nd6 O6 118.3(4) . .
O43 Nd6 O6 76.2(5) . .
O9 Nd6 O1W 76.5(5) 10_556 .
O15 Nd6 O1W 143.4(5) . .
O3 Nd6 O1W 140.7(5) . .
O43 Nd6 O1W 72.0(5) . .
O6 Nd6 O1W 78.0(5) . .
O9 Nd6 O5W 139.5(5) 10_556 .
O15 Nd6 O5W 75.9(5) . .
O3 Nd6 O5W 75.0(5) . .
O43 Nd6 O5W 75.5(5) . .
O6 Nd6 O5W 142.8(5) . .
O1W Nd6 O5W 114.9(5) . .
O9 Nd6 O4W 74.0(5) 10_556 .
O15 Nd6 O4W 139.6(5) . .
O3 Nd6 O4W 73.0(5) . .
O43 Nd6 O4W 116.8(5) . .
O6 Nd6 O4W 143.0(5) . .
O1W Nd6 O4W 74.4(5) . .
O5W Nd6 O4W 72.6(5) . .
O9 Nd6 Nd4 95.1(3) 10_556 .
O15 Nd6 Nd4 37.8(3) . .
O3 Nd6 Nd4 94.0(3) . .
O43 Nd6 Nd4 78.5(4) . .
O6 Nd6 Nd4 37.7(3) . .
O1W Nd6 Nd4 114.0(3) . .
O5W Nd6 Nd4 112.4(4) . .
O4W Nd6 Nd4 164.7(3) . .
O9 Nd6 Nd14 38.5(3) 10_556 10_556
O15 Nd6 Nd14 94.1(3) . 10_556
O3 Nd6 Nd14 93.1(3) . 10_556
O43 Nd6 Nd14 112.4(4) . 10_556
O6 Nd6 Nd14 38.2(3) . 10_556
O1W Nd6 Nd14 79.0(4) . 10_556
O5W Nd6 Nd14 166.0(4) . 10_556
O4W Nd6 Nd14 111.4(3) . 10_556
Nd4 Nd6 Nd14 60.28(3) . 10_556
O9 Nd6 Nd3 37.8(3) 10_556 .
O15 Nd6 Nd3 93.3(3) . .
O3 Nd6 Nd3 37.0(3) . .
O43 Nd6 Nd3 168.1(4) . .
O6 Nd6 Nd3 93.9(3) . .
O1W Nd6 Nd3 112.7(3) . .
O5W Nd6 Nd3 110.5(4) . .
O4W Nd6 Nd3 75.1(3) . .
Nd4 Nd6 Nd3 89.66(4) . .
Nd14 Nd6 Nd3 59.61(3) 10_556 .
O9 Nd6 Nd10 94.5(3) 10_556 .
O15 Nd6 Nd10 37.3(3) . .
O3 Nd6 Nd10 38.2(3) . .
O43 Nd6 Nd10 113.6(4) . .
O6 Nd6 Nd10 94.0(3) . .
O1W Nd6 Nd10 169.1(4) . .
O5W Nd6 Nd10 76.0(4) . .
O4W Nd6 Nd10 109.4(3) . .
Nd4 Nd6 Nd10 59.98(3) . .
Nd14 Nd6 Nd10 90.18(3) 10_556 .
Nd3 Nd6 Nd10 59.94(3) . .
O7 Nd7 O4 74.4(4) 10_556 .
O7 Nd7 O1 77.7(4) 10_556 .
O4 Nd7 O1 128.4(4) . .
O7 Nd7 O18 126.5(4) 10_556 .
O4 Nd7 O18 74.0(4) . .
O1 Nd7 O18 89.8(4) . .
O7 Nd7 O30 77.5(4) 10_556 .
O4 Nd7 O30 80.1(4) . .
O1 Nd7 O30 133.9(4) . .
O18 Nd7 O30 135.9(4) . .
O7 Nd7 O17 143.9(4) 10_556 .
O4 Nd7 O17 82.1(4) . .
O1 Nd7 O17 138.0(4) . .
O18 Nd7 O17 70.0(4) . .
O30 Nd7 O17 71.6(4) . .
O7 Nd7 O7W 76.4(4) 10_556 .
O4 Nd7 O7W 142.4(4) . .
O1 Nd7 O7W 66.0(4) . .
O18 Nd7 O7W 143.5(4) . .
O30 Nd7 O7W 70.8(4) . .
O17 Nd7 O7W 109.5(4) . .
O7 Nd7 O41 146.4(4) 10_556 .
O4 Nd7 O41 139.2(4) . .
O1 Nd7 O41 77.5(4) . .
O18 Nd7 O41 75.6(4) . .
O30 Nd7 O41 104.6(4) . .
O17 Nd7 O41 62.3(4) . .
O7W Nd7 O41 72.9(4) . .
O7 Nd7 O24 62.2(4) 10_556 10_556
O4 Nd7 O24 65.2(4) . 10_556
O1 Nd7 O24 63.5(4) . 10_556
O18 Nd7 O24 65.7(4) . 10_556
O30 Nd7 O24 131.9(4) . 10_556
O17 Nd7 O24 130.3(4) . 10_556
O7W Nd7 O24 119.4(4) . 10_556
O41 Nd7 O24 123.5(4) . 10_556
O7 Nd7 Nd14 37.9(3) 10_556 10_556
O4 Nd7 Nd14 93.8(3) . 10_556
O1 Nd7 Nd14 42.4(3) . 10_556
O18 Nd7 Nd14 103.9(3) . 10_556
O30 Nd7 Nd14 112.9(3) . 10_556
O17 Nd7 Nd14 173.4(3) . 10_556
O7W Nd7 Nd14 76.9(3) . 10_556
O41 Nd7 Nd14 119.6(3) . 10_556
O24 Nd7 Nd14 43.2(3) 10_556 10_556
O7 Nd7 Nd9 93.6(3) 10_556 .
O4 Nd7 Nd9 37.6(3) . .
O1 Nd7 Nd9 103.9(3) . .
O18 Nd7 Nd9 39.2(3) . .
O30 Nd7 Nd9 115.8(3) . .
O17 Nd7 Nd9 83.6(3) . .
O7W Nd7 Nd9 166.9(3) . .
O41 Nd7 Nd9 114.2(3) . .
O24 Nd7 Nd9 47.6(3) 10_556 .
Nd14 Nd7 Nd9 90.02(3) 10_556 .
O7 Nd7 Nd5 139.8(3) 10_556 .
O4 Nd7 Nd5 118.2(3) . .
O1 Nd7 Nd5 111.2(3) . .
O18 Nd7 Nd5 93.4(3) . .
O30 Nd7 Nd5 68.5(3) . .
O17 Nd7 Nd5 38.5(3) . .
O7W Nd7 Nd5 72.6(3) . .
O41 Nd7 Nd5 38.2(3) . .
O24 Nd7 Nd5 157.6(3) 10_556 .
Nd14 Nd7 Nd5 146.91(4) 10_556 .
Nd9 Nd7 Nd5 120.01(3) . .
O8 Nd8 O12 74.0(4) . .
O8 Nd8 O11 127.5(4) . .
O12 Nd8 O11 78.5(4) . .
O8 Nd8 O38 78.9(5) . .
O12 Nd8 O38 77.1(4) . .
O11 Nd8 O38 136.1(5) . .
O8 Nd8 O20 74.8(5) . .
O12 Nd8 O20 126.9(5) . .
O11 Nd8 O20 88.1(4) . .
O38 Nd8 O20 135.5(5) . .
O8 Nd8 O14W 143.1(4) . .
O12 Nd8 O14W 77.5(4) . .
O11 Nd8 O14W 67.0(4) . .
O38 Nd8 O14W 72.3(4) . .
O20 Nd8 O14W 142.0(4) . .
O8 Nd8 O14 81.8(4) . 3_645
O12 Nd8 O14 143.1(4) . 3_645
O11 Nd8 O14 138.1(4) . 3_645
O38 Nd8 O14 71.1(4) . 3_645
O20 Nd8 O14 70.1(5) . 3_645
O14W Nd8 O14 109.3(4) . 3_645
O8 Nd8 O40 138.8(4) . .
O12 Nd8 O40 147.2(4) . .
O11 Nd8 O40 77.5(4) . .
O38 Nd8 O40 105.9(4) . .
O20 Nd8 O40 74.2(5) . .
O14W Nd8 O40 72.8(4) . .
O14 Nd8 O40 62.5(4) 3_645 .
O8 Nd8 O26 64.1(4) . 3_645
O12 Nd8 O26 61.3(4) . 3_645
O11 Nd8 O26 63.5(4) . 3_645
O38 Nd8 O26 129.8(4) . 3_645
O20 Nd8 O26 66.8(4) . 3_645
O14W Nd8 O26 119.8(4) . 3_645
O14 Nd8 O26 130.3(4) 3_645 3_645
O40 Nd8 O26 124.4(4) . 3_645
O8 Nd8 Nd1 93.7(3) . .
O12 Nd8 Nd1 38.3(3) . .
O11 Nd8 Nd1 42.5(3) . .
O38 Nd8 Nd1 113.0(3) . .
O20 Nd8 Nd1 103.9(3) . .
O14W Nd8 Nd1 77.4(3) . .
O14 Nd8 Nd1 173.2(3) 3_645 .
O40 Nd8 Nd1 119.7(3) . .
O26 Nd8 Nd1 43.0(3) 3_645 .
O8 Nd8 Nd5 37.6(3) . 3_645
O12 Nd8 Nd5 93.9(3) . 3_645
O11 Nd8 Nd5 103.1(3) . 3_645
O38 Nd8 Nd5 114.5(3) . 3_645
O20 Nd8 Nd5 39.6(3) . 3_645
O14W Nd8 Nd5 167.8(3) . 3_645
O14 Nd8 Nd5 82.8(3) 3_645 3_645
O40 Nd8 Nd5 113.1(3) . 3_645
O26 Nd8 Nd5 48.0(3) 3_645 3_645
Nd1 Nd8 Nd5 90.56(3) . 3_645
O8 Nd8 Nd12 37.8(3) . .
O12 Nd8 Nd12 36.8(3) . .
O11 Nd8 Nd12 100.8(3) . .
O38 Nd8 Nd12 80.1(3) . .
O20 Nd8 Nd12 99.0(3) . .
O14W Nd8 Nd12 113.0(3) . .
O14 Nd8 Nd12 117.3(3) 3_645 .
O40 Nd8 Nd12 173.0(3) . .
O26 Nd8 Nd12 49.8(3) 3_645 .
Nd1 Nd8 Nd12 59.67(3) . .
Nd5 Nd8 Nd12 60.46(3) 3_645 .
O4 Nd9 O22 129.2(5) . .
O4 Nd9 O13 74.6(4) . .
O22 Nd9 O13 77.9(5) . .
O4 Nd9 O18 73.9(4) . .
O22 Nd9 O18 89.7(5) . .
O13 Nd9 O18 126.0(4) . .
O4 Nd9 O34 79.4(4) . 4_665
O22 Nd9 O34 135.0(5) . 4_665
O13 Nd9 O34 78.9(4) . 4_665
O18 Nd9 O34 134.8(4) . 4_665
O4 Nd9 O19 82.6(4) . .
O22 Nd9 O19 137.2(5) . .
O13 Nd9 O19 144.4(4) . .
O18 Nd9 O19 70.9(4) . .
O34 Nd9 O19 70.1(4) 4_665 .
O4 Nd9 O42 139.3(4) . .
O22 Nd9 O42 76.1(5) . .
O13 Nd9 O42 146.0(4) . .
O18 Nd9 O42 75.4(4) . .
O34 Nd9 O42 105.1(4) 4_665 .
O19 Nd9 O42 62.3(4) . .
O4 Nd9 O2W 142.1(5) . .
O22 Nd9 O2W 65.4(5) . .
O13 Nd9 O2W 76.0(5) . .
O18 Nd9 O2W 143.9(5) . .
O34 Nd9 O2W 71.9(5) 4_665 .
O19 Nd9 O2W 109.1(5) . .
O42 Nd9 O2W 73.5(5) . .
O4 Nd9 O24 65.4(4) . 10_556
O22 Nd9 O24 64.0(5) . 10_556
O13 Nd9 O24 61.4(4) . 10_556
O18 Nd9 O24 65.9(4) . 10_556
O34 Nd9 O24 131.9(4) 4_665 10_556
O19 Nd9 O24 131.5(4) . 10_556
O42 Nd9 O24 123.0(4) . 10_556
O2W Nd9 O24 118.6(5) . 10_556
O4 Nd9 Nd7 37.4(3) . .
O22 Nd9 Nd7 104.4(4) . .
O13 Nd9 Nd7 93.3(3) . .
O18 Nd9 Nd7 39.2(3) . .
O34 Nd9 Nd7 114.9(3) 4_665 .
O19 Nd9 Nd7 84.5(3) . .
O42 Nd9 Nd7 114.0(3) . .
O2W Nd9 Nd7 166.4(4) . .
O24 Nd9 Nd7 47.9(3) 10_556 .
O4 Nd9 Nd2 94.3(3) . .
O22 Nd9 Nd2 42.7(4) . .
O13 Nd9 Nd2 37.7(3) . .
O18 Nd9 Nd2 103.7(3) . .
O34 Nd9 Nd2 114.1(3) 4_665 .
O19 Nd9 Nd2 174.3(3) . .
O42 Nd9 Nd2 118.6(3) . .
O2W Nd9 Nd2 76.2(4) . .
O24 Nd9 Nd2 42.9(3) 10_556 .
Nd7 Nd9 Nd2 90.19(3) . .
O4 Nd9 Nd10 118.6(3) . 4_665
O22 Nd9 Nd10 109.8(4) . 4_665
O13 Nd9 Nd10 140.6(3) . 4_665
O18 Nd9 Nd10 93.2(3) . 4_665
O34 Nd9 Nd10 68.7(3) 4_665 4_665
O19 Nd9 Nd10 38.0(3) . 4_665
O42 Nd9 Nd10 38.2(3) . 4_665
O2W Nd9 Nd10 73.1(4) . 4_665
O24 Nd9 Nd10 157.5(3) 10_556 4_665
Nd7 Nd9 Nd10 120.04(3) . 4_665
Nd2 Nd9 Nd10 146.29(3) . 4_665
O15 Nd10 O3 74.7(4) . .
O15 Nd10 O5 78.0(6) . .
O3 Nd10 O5 126.4(5) . .
O15 Nd10 O35 77.3(5) . .
O3 Nd10 O35 77.3(5) . .
O5 Nd10 O35 138.6(5) . .
O15 Nd10 O21 125.0(5) . .
O3 Nd10 O21 73.3(4) . .
O5 Nd10 O21 86.7(5) . .
O35 Nd10 O21 134.7(5) . .
O15 Nd10 O19 143.7(4) . 3_645
O3 Nd10 O19 82.0(4) . 3_645
O5 Nd10 O19 138.1(5) . 3_645
O35 Nd10 O19 70.5(4) . 3_645
O21 Nd10 O19 71.9(4) . 3_645
O15 Nd10 O42 146.4(4) . 3_645
O3 Nd10 O42 138.9(4) . 3_645
O5 Nd10 O42 77.7(5) . 3_645
O35 Nd10 O42 107.1(5) . 3_645
O21 Nd10 O42 76.1(4) . 3_645
O19 Nd10 O42 62.6(4) 3_645 3_645
O15 Nd10 O9W 76.6(6) . .
O3 Nd10 O9W 142.9(5) . .
O5 Nd10 O9W 68.3(6) . .
O35 Nd10 O9W 73.9(5) . .
O21 Nd10 O9W 143.6(5) . .
O19 Nd10 O9W 109.2(6) 3_645 .
O42 Nd10 O9W 73.1(5) 3_645 .
O15 Nd10 O23 60.8(4) . 10_556
O3 Nd10 O23 63.8(4) . 10_556
O5 Nd10 O23 62.7(5) . 10_556
O35 Nd10 O23 128.2(5) . 10_556
O21 Nd10 O23 65.2(4) . 10_556
O19 Nd10 O23 130.8(4) 3_645 10_556
O42 Nd10 O23 124.7(4) 3_645 10_556
O9W Nd10 O23 119.5(5) . 10_556
O15 Nd10 Nd4 37.4(3) . .
O3 Nd10 Nd4 93.3(3) . .
O5 Nd10 Nd4 42.6(5) . .
O35 Nd10 Nd4 113.1(3) . .
O21 Nd10 Nd4 102.4(3) . .
O19 Nd10 Nd4 173.5(3) 3_645 .
O42 Nd10 Nd4 119.8(3) 3_645 .
O9W Nd10 Nd4 77.2(5) . .
O23 Nd10 Nd4 42.7(3) 10_556 .
O15 Nd10 Nd3 93.0(3) . .
O3 Nd10 Nd3 37.0(3) . .
O5 Nd10 Nd3 101.4(4) . .
O35 Nd10 Nd3 112.6(3) . .
O21 Nd10 Nd3 38.8(3) . .
O19 Nd10 Nd3 84.2(3) 3_645 .
O42 Nd10 Nd3 114.2(3) 3_645 .
O9W Nd10 Nd3 166.5(5) . .
O23 Nd10 Nd3 47.0(3) 10_556 .
Nd4 Nd10 Nd3 89.30(3) . .
O15 Nd10 Nd6 37.0(3) . .
O3 Nd10 Nd6 38.1(3) . .
O5 Nd10 Nd6 100.4(4) . .
O35 Nd10 Nd6 78.3(3) . .
O21 Nd10 Nd6 97.7(3) . .
O19 Nd10 Nd6 117.5(3) 3_645 .
O42 Nd10 Nd6 173.6(3) 3_645 .
O9W Nd10 Nd6 112.1(5) . .
O23 Nd10 Nd6 49.9(3) 10_556 .
Nd4 Nd10 Nd6 59.37(3) . .
Nd3 Nd10 Nd6 59.92(3) . .
O3W Nd11 O17 128.8(9) . .
O3W Nd11 O14 128.1(9) . .
O17 Nd11 O14 87.3(5) . .
O3W Nd11 O19 124.8(8) . .
O17 Nd11 O19 86.1(4) . .
O14 Nd11 O19 88.0(4) . .
O3W Nd11 O20 82.8(8) . 4_665
O17 Nd11 O20 74.1(5) . 4_665
O14 Nd11 O20 72.3(5) . 4_665
O19 Nd11 O20 152.4(4) . 4_665
O3W Nd11 O18 80.8(9) . .
O17 Nd11 O18 71.5(5) . .
O14 Nd11 O18 151.1(5) . .
O19 Nd11 O18 71.6(4) . .
O20 Nd11 O18 118.0(5) 4_665 .
O3W Nd11 O21 79.7(9) . 4_665
O17 Nd11 O21 151.4(5) . 4_665
O14 Nd11 O21 73.1(4) . 4_665
O19 Nd11 O21 72.9(4) . 4_665
O20 Nd11 O21 117.3(5) 4_665 4_665
O18 Nd11 O21 117.6(4) . 4_665
O3W Nd11 Nd5 105.0(8) . .
O17 Nd11 Nd5 37.3(3) . .
O14 Nd11 Nd5 81.5(3) . .
O19 Nd11 Nd5 122.5(3) . .
O20 Nd11 Nd5 37.2(3) 4_665 .
O18 Nd11 Nd5 92.3(3) . .
O21 Nd11 Nd5 150.0(3) 4_665 .
O3W Nd11 Nd10 100.5(8) . 4_665
O17 Nd11 Nd10 122.0(3) . 4_665
O14 Nd11 Nd10 82.9(3) . 4_665
O19 Nd11 Nd10 36.8(3) . 4_665
O20 Nd11 Nd10 150.1(3) 4_665 4_665
O18 Nd11 Nd10 91.7(3) . 4_665
O21 Nd11 Nd10 36.6(3) 4_665 4_665
Nd5 Nd11 Nd10 154.53(4) . 4_665
O3W Nd11 Nd3 102.5(8) . 4_665
O17 Nd11 Nd3 123.1(3) . 4_665
O14 Nd11 Nd3 37.0(3) . 4_665
O19 Nd11 Nd3 82.4(3) . 4_665
O20 Nd11 Nd3 92.3(3) 4_665 4_665
O18 Nd11 Nd3 149.6(3) . 4_665
O21 Nd11 Nd3 36.6(3) 4_665 4_665
Nd5 Nd11 Nd3 115.33(3) . 4_665
Nd10 Nd11 Nd3 57.87(3) 4_665 4_665
O3W Nd11 Nd7 102.8(8) . .
O17 Nd11 Nd7 36.4(3) . .
O14 Nd11 Nd7 122.9(3) . .
O19 Nd11 Nd7 81.3(3) . .
O20 Nd11 Nd7 93.1(3) 4_665 .
O18 Nd11 Nd7 35.8(3) . .
O21 Nd11 Nd7 149.4(3) 4_665 .
Nd5 Nd11 Nd7 59.54(3) . .
Nd10 Nd11 Nd7 114.67(3) 4_665 .
Nd3 Nd11 Nd7 154.59(4) 4_665 .
O3W Nd11 Nd9 100.8(8) . .
O17 Nd11 Nd9 80.8(3) . .
O14 Nd11 Nd9 123.5(3) . .
O19 Nd11 Nd9 36.5(3) . .
O20 Nd11 Nd9 149.8(3) 4_665 .
O18 Nd11 Nd9 35.6(3) . .
O21 Nd11 Nd9 92.7(3) 4_665 .
Nd5 Nd11 Nd9 114.80(3) . .
Nd10 Nd11 Nd9 59.29(3) 4_665 .
Nd3 Nd11 Nd9 115.63(4) 4_665 .
Nd7 Nd11 Nd9 56.76(3) . .
O12 Nd12 O16 118.3(4) . 3_645
O12 Nd12 O32 143.8(5) . 3_645
O16 Nd12 O32 75.4(5) 3_645 3_645
O12 Nd12 O8 72.9(4) . .
O16 Nd12 O8 73.8(4) 3_645 .
O32 Nd12 O8 141.5(5) 3_645 .
O12 Nd12 O13W 74.6(5) . .
O16 Nd12 O13W 138.6(5) 3_645 .
O32 Nd12 O13W 118.9(5) 3_645 .
O8 Nd12 O13W 73.6(5) . .
O12 Nd12 O12W 76.7(4) . .
O16 Nd12 O12W 142.6(5) 3_645 .
O32 Nd12 O12W 74.7(5) 3_645 .
O8 Nd12 O12W 141.9(4) . .
O13W Nd12 O12W 76.7(5) . .
O12 Nd12 O10 75.1(4) . .
O16 Nd12 O10 76.7(4) 3_645 .
O32 Nd12 O10 76.2(5) 3_645 .
O8 Nd12 O10 117.7(4) . .
O13W Nd12 O10 142.2(5) . .
O12W Nd12 O10 74.7(5) . .
O12 Nd12 O11W 141.1(4) . .
O16 Nd12 O11W 73.8(4) 3_645 .
O32 Nd12 O11W 73.2(5) 3_645 .
O8 Nd12 O11W 76.4(4) . .
O13W Nd12 O11W 74.3(5) . .
O12W Nd12 O11W 117.5(4) . .
O10 Nd12 O11W 141.8(5) . .
O12 Nd12 Nd1 94.5(3) . 3_645
O16 Nd12 Nd1 38.3(3) 3_645 3_645
O32 Nd12 Nd1 76.3(3) 3_645 3_645
O8 Nd12 Nd1 93.1(3) . 3_645
O13W Nd12 Nd1 164.7(3) . 3_645
O12W Nd12 Nd1 111.8(3) . 3_645
O10 Nd12 Nd1 38.8(3) . 3_645
O11W Nd12 Nd1 110.5(3) . 3_645
O12 Nd12 Nd1 38.0(3) . .
O16 Nd12 Nd1 94.4(3) 3_645 .
O32 Nd12 Nd1 113.0(4) 3_645 .
O8 Nd12 Nd1 92.0(3) . .
O13W Nd12 Nd1 111.5(4) . .
O12W Nd12 Nd1 77.3(4) . .
O10 Nd12 Nd1 37.8(3) . .
O11W Nd12 Nd1 165.2(3) . .
Nd1 Nd12 Nd1 60.43(3) 3_645 .
O12 Nd12 Nd8 37.6(3) . .
O16 Nd12 Nd8 92.5(3) 3_645 .
O32 Nd12 Nd8 165.8(3) 3_645 .
O8 Nd12 Nd8 35.9(3) . .
O13W Nd12 Nd8 75.2(3) . .
O12W Nd12 Nd8 113.0(3) . .
O10 Nd12 Nd8 93.9(3) . .
O11W Nd12 Nd8 111.0(3) . .
Nd1 Nd12 Nd8 89.62(3) 3_645 .
Nd1 Nd12 Nd8 59.66(3) . .
O12 Nd12 Nd5 93.7(3) . 3_645
O16 Nd12 Nd5 36.6(3) 3_645 3_645
O32 Nd12 Nd5 110.5(3) 3_645 3_645
O8 Nd12 Nd5 37.6(3) . 3_645
O13W Nd12 Nd5 109.1(3) . 3_645
O12W Nd12 Nd5 167.2(4) . 3_645
O10 Nd12 Nd5 94.9(3) . 3_645
O11W Nd12 Nd5 75.2(3) . 3_645
Nd1 Nd12 Nd5 59.98(3) 3_645 3_645
Nd1 Nd12 Nd5 89.98(3) . 3_645
Nd8 Nd12 Nd5 59.49(3) . 3_645
O7 Nd13 O13 111.3(4) . 10_556
O7 Nd13 O8W 140.0(5) . .
O13 Nd13 O8W 72.4(4) 10_556 .
O7 Nd13 O28 76.6(5) . .
O13 Nd13 O28 139.9(5) 10_556 .
O8W Nd13 O28 127.6(5) . .
O7 Nd13 O6W 72.0(4) . .
O13 Nd13 O6W 137.4(4) 10_556 .
O8W Nd13 O6W 79.6(4) . .
O28 Nd13 O6W 82.7(5) . .
O7 Nd13 O37 142.3(5) . .
O13 Nd13 O37 76.4(4) 10_556 .
O8W Nd13 O37 77.7(5) . .
O28 Nd13 O37 75.6(5) . .
O6W Nd13 O37 128.2(4) . .
O7 Nd13 O4 70.1(4) . 10_556
O13 Nd13 O4 70.9(4) 10_556 10_556
O8W Nd13 O4 74.4(4) . 10_556
O28 Nd13 O4 142.4(5) . 10_556
O6W Nd13 O4 71.0(4) . 10_556
O37 Nd13 O4 142.0(4) . 10_556
O7 Nd13 O2 73.4(4) . .
O13 Nd13 O2 71.7(4) 10_556 .
O8W Nd13 O2 138.7(4) . .
O28 Nd13 O2 73.6(5) . .
O6W Nd13 O2 141.7(4) . .
O37 Nd13 O2 74.7(4) . .
O4 Nd13 O2 111.5(4) 10_556 .
O7 Nd13 O10W 120.7(4) . .
O13 Nd13 O10W 127.9(4) 10_556 .
O8W Nd13 O10W 66.1(5) . .
O28 Nd13 O10W 61.9(5) . .
O6W Nd13 O10W 62.9(4) . .
O37 Nd13 O10W 65.4(4) . .
O4 Nd13 O10W 122.9(4) 10_556 .
O2 Nd13 O10W 125.5(4) . .
O7 Nd13 Nd14 36.9(3) . .
O13 Nd13 Nd14 89.9(3) 10_556 .
O8W Nd13 Nd14 159.0(3) . .
O28 Nd13 Nd14 73.4(4) . .
O6W Nd13 Nd14 108.0(3) . .
O37 Nd13 Nd14 109.8(3) . .
O4 Nd13 Nd14 89.3(3) 10_556 .
O2 Nd13 Nd14 36.5(3) . .
O10W Nd13 Nd14 135.0(3) . .
O7 Nd13 Nd2 90.4(3) . .
O13 Nd13 Nd2 35.8(3) 10_556 .
O8W Nd13 Nd2 106.9(3) . .
O28 Nd13 Nd2 108.4(4) . .
O6W Nd13 Nd2 156.8(3) . .
O37 Nd13 Nd2 75.0(3) . .
O4 Nd13 Nd2 89.0(3) 10_556 .
O2 Nd13 Nd2 36.1(3) . .
O10W Nd13 Nd2 140.3(3) . .
Nd14 Nd13 Nd2 58.60(3) . .
O7 Nd13 Nd7 34.8(3) . 10_556
O13 Nd13 Nd7 88.8(3) 10_556 10_556
O8W Nd13 Nd7 109.1(3) . 10_556
O28 Nd13 Nd7 110.7(4) . 10_556
O6W Nd13 Nd7 70.6(3) . 10_556
O37 Nd13 Nd7 161.2(3) . 10_556
O4 Nd13 Nd7 35.5(3) 10_556 10_556
O2 Nd13 Nd7 89.8(3) . 10_556
O10W Nd13 Nd7 133.4(3) . 10_556
Nd14 Nd13 Nd7 57.99(3) . 10_556
Nd2 Nd13 Nd7 86.27(3) . 10_556
O2 Nd14 O7 78.7(5) . .
O2 Nd14 O6 101.0(5) . 10_556
O7 Nd14 O6 143.5(4) . 10_556
O2 Nd14 O9 143.2(5) . .
O7 Nd14 O9 82.8(4) . .
O6 Nd14 O9 76.2(5) 10_556 .
O2 Nd14 O23 145.9(5) . .
O7 Nd14 O23 133.0(4) . .
O6 Nd14 O23 62.3(5) 10_556 .
O9 Nd14 O23 65.5(4) . .
O2 Nd14 O1 128.3(4) . 10_556
O7 Nd14 O1 74.2(4) . 10_556
O6 Nd14 O1 126.5(4) 10_556 10_556
O9 Nd14 O1 75.0(4) . 10_556
O23 Nd14 O1 64.9(4) . 10_556
O2 Nd14 O24 63.8(4) . .
O7 Nd14 O24 65.8(4) . .
O6 Nd14 O24 146.8(5) 10_556 .
O9 Nd14 O24 134.1(4) . .
O23 Nd14 O24 112.8(5) . .
O1 Nd14 O24 65.1(4) 10_556 .
O2 Nd14 O29 72.5(4) . .
O7 Nd14 O29 73.0(4) . .
O6 Nd14 O29 72.2(4) 10_556 .
O9 Nd14 O29 71.8(4) . .
O23 Nd14 O29 122.9(4) . .
O1 Nd14 O29 135.6(4) 10_556 .
O24 Nd14 O29 124.1(4) . .
O2 Nd14 O27 74.7(5) . .
O7 Nd14 O27 136.3(5) . .
O6 Nd14 O27 76.1(5) 10_556 .
O9 Nd14 O27 136.8(5) . .
O23 Nd14 O27 72.5(5) . .
O1 Nd14 O27 96.2(5) 10_556 .
O24 Nd14 O27 71.5(5) . .
O29 Nd14 O27 128.2(5) . .
O2 Nd14 Nd7 97.3(3) . 10_556
O7 Nd14 Nd7 37.5(3) . 10_556
O6 Nd14 Nd7 161.1(3) 10_556 10_556
O9 Nd14 Nd7 86.4(3) . 10_556
O23 Nd14 Nd7 103.9(3) . 10_556
O1 Nd14 Nd7 39.2(3) 10_556 10_556
O24 Nd14 Nd7 48.3(3) . 10_556
O29 Nd14 Nd7 109.5(3) . 10_556
O27 Nd14 Nd7 113.4(4) . 10_556
O2 Nd14 Nd2 36.6(3) . .
O7 Nd14 Nd2 93.9(3) . .
O6 Nd14 Nd2 107.4(3) 10_556 .
O9 Nd14 Nd2 176.4(3) . .
O23 Nd14 Nd2 116.3(3) . .
O1 Nd14 Nd2 102.7(3) 10_556 .
O24 Nd14 Nd2 42.5(3) . .
O29 Nd14 Nd2 108.7(3) . .
O27 Nd14 Nd2 45.7(4) . .
Nd7 Nd14 Nd2 90.05(3) 10_556 .
O2 Nd14 Nd3 163.0(3) . 10_556
O7 Nd14 Nd3 85.7(3) . 10_556
O6 Nd14 Nd3 95.6(3) 10_556 10_556
O9 Nd14 Nd3 38.6(3) . 10_556
O23 Nd14 Nd3 47.8(3) . 10_556
O1 Nd14 Nd3 38.8(3) 10_556 10_556
O24 Nd14 Nd3 103.6(3) . 10_556
O29 Nd14 Nd3 109.5(3) . 10_556
O27 Nd14 Nd3 113.5(4) . 10_556
Nd7 Nd14 Nd3 65.88(3) 10_556 10_556
Nd2 Nd14 Nd3 139.90(4) . 10_556
O48 Cl1 O46 104(2) . .
O48 Cl1 O45 112(2) . .
O46 Cl1 O45 112.3(14) . .
O48 Cl1 O47 101(3) . .
O46 Cl1 O47 116(2) . .
O45 Cl1 O47 111.4(19) . .
O50 Cl2 O49 108.9(18) . .
O50 Cl2 O49 108.9(18) . 4_665
O49 Cl2 O49 83.9(11) . 4_665
O50 Cl2 O49 108.9(18) . 3_645
O49 Cl2 O49 83.9(11) . 3_645
O49 Cl2 O49 142(4) 4_665 3_645
O50 Cl2 O49 108.9(18) . 2_755
O49 Cl2 O49 142(4) . 2_755
O49 Cl2 O49 83.9(11) 4_665 2_755
O49 Cl2 O49 83.9(11) 3_645 2_755
O52 Cl3 O51 104(7) . 10_556
O52 Cl3 O51 104(7) . .
O51 Cl3 O51 57(10) 10_556 .
O52 Cl3 O60 110(3) . .
O51 Cl3 O60 138(7) 10_556 .
O51 Cl3 O60 91(7) . .
O52 Cl3 O60 110(3) . 10_556
O51 Cl3 O60 91(7) 10_556 10_556
O51 Cl3 O60 138(7) . 10_556
O60 Cl3 O60 100(4) . 10_556
O53 Cl4 O56 109.4(8) . .
O53 Cl4 O55 109.7(10) . .
O56 Cl4 O55 109.7(10) . .
O53 Cl4 O54 109.4(10) . .
O56 Cl4 O54 109.5(10) . .
O55 Cl4 O54 109.1(8) . .
O57 Cl5 O58 91(4) . .
O57 Cl5 O59 122.2(18) . .
O58 Cl5 O59 105.0(17) . .
O57 Cl5 O59 122.2(18) . 10_556
O58 Cl5 O59 105.0(17) . 10_556
O59 Cl5 O59 107(3) . 10_556
C2 C1 H1B 109.5 . .
C2 C1 H1C 109.5 . .
H1B C1 H1C 109.5 . .
C2 C1 H1D 109.5 . .
H1B C1 H1D 109.5 . .
H1C C1 H1D 109.5 . .
O28 C2 O29 123(2) . .
O28 C2 C1 123(3) . .
O29 C2 C1 113(3) . .
C4 C3 H3B 109.5 . .
C4 C3 H3C 109.5 . .
H3B C3 H3C 109.5 . .
C4 C3 H3D 109.5 . .
H3B C3 H3D 109.5 . .
H3C C3 H3D 109.5 . .
O30 C4 O31 127.5(17) . .
O30 C4 C3 116.8(18) . .
O31 C4 C3 114.9(18) . .
C6 C5 H5B 109.5 . .
C6 C5 H5C 109.5 . .
H5B C5 H5C 109.5 . .
C6 C5 H5D 109.5 . .
H5B C5 H5D 109.5 . .
H5C C5 H5D 109.5 . .
O33 C6 O32 121.7(19) . .
O33 C6 C5 119(2) . .
O32 C6 C5 120(2) . .
C8 C7 H7B 109.5 . .
C8 C7 H7C 109.5 . .
H7B C7 H7C 109.5 . .
C8 C7 H7D 109.5 . .
H7B C7 H7D 109.5 . .
H7C C7 H7D 109.5 . .
O35 C8 O34 120.9(17) . .
O35 C8 C7 122.0(19) . .
O34 C8 C7 116.9(18) . .
C9 C9 C10 107.3(7) 10_556 .
O37 C10 O36 148.2(17) . .
O37 C10 C9 105.5(12) . .
O36 C10 C9 105.9(10) . .
C12 C11 H11B 109.5 . .
C12 C11 H11C 109.5 . .
H11B C11 H11C 109.5 . .
C12 C11 H11D 109.5 . .
H11B C11 H11D 109.5 . .
H11C C11 H11D 109.5 . .
O38 C12 O39 123.4(19) . .
O38 C12 C11 119(2) . .
O39 C12 C11 117.2(19) . .
C14 C13 H13B 109.5 . .
C14 C13 H13C 109.5 . .
H13B C13 H13C 109.5 . .
C14 C13 H13D 109.5 . .
H13B C13 H13D 109.5 . .
H13C C13 H13D 109.5 . .
O40 C14 O41 119.4(17) . .
O40 C14 C13 122.6(19) . .
O41 C14 C13 117.9(18) . .
O42 C16 O42 114(2) . 10_556
O42 C16 C15 123.0(11) . .
O42 C16 C15 123.0(11) 10_556 .
C17 C17 C18 111(2) 10_556 .
O43 C18 C17 122(3) . .
O43 C18 O44 128(2) . .
C17 C18 O44 108(3) . .
Nd3 O1 Nd7 117.3(5) . .
Nd3 O1 Nd14 99.4(4) . 10_556
Nd7 O1 Nd14 98.4(4) . 10_556
Nd3 O1 H1A 113.3 . .
Nd7 O1 H1A 113.3 . .
Nd14 O1 H1A 113.3 10_556 .
Nd14 O2 Nd2 107.0(5) . .
Nd14 O2 Nd13 102.8(5) . .
Nd2 O2 Nd13 104.1(5) . .
Nd14 O2 H2A 114.0 . .
Nd2 O2 H2A 114.0 . .
Nd13 O2 H2A 114.0 . .
Nd3 O3 Nd6 105.1(5) . .
Nd3 O3 Nd10 105.1(5) . .
Nd6 O3 Nd10 103.7(5) . .
Nd3 O3 H3A 114.0 . .
Nd6 O3 H3A 114.0 . .
Nd10 O3 H3A 114.0 . .
Nd7 O4 Nd9 105.0(5) . .
Nd7 O4 Nd13 106.0(4) . 10_556
Nd9 O4 Nd13 106.1(4) . 10_556
Nd7 O4 H4A 113.0 . .
Nd9 O4 H4A 113.0 . .
Nd13 O4 H4A 113.0 10_556 .
Nd10 O5 Nd10 113.2(8) . 10_556
Nd10 O5 Nd4 98.0(5) . .
Nd10 O5 Nd4 98.0(5) 10_556 .
Nd10 O5 H5A 115.1 . .
Nd10 O5 H5A 115.1 10_556 .
Nd4 O5 H5A 115.1 . .
Nd4 O6 Nd14 105.7(5) . 10_556
Nd4 O6 Nd6 102.6(5) . .
Nd14 O6 Nd6 102.5(5) 10_556 .
Nd4 O6 H6A 114.8 . .
Nd14 O6 H6A 114.8 10_556 .
Nd6 O6 H6A 114.8 . .
Nd7 O7 Nd14 104.7(5) 10_556 .
Nd7 O7 Nd13 108.9(5) 10_556 .
Nd14 O7 Nd13 105.0(5) . .
Nd7 O7 H7A 112.6 10_556 .
Nd14 O7 H7A 112.6 . .
Nd13 O7 H7A 112.6 . .
Nd8 O8 Nd5 106.2(5) . 3_645
Nd8 O8 Nd12 106.3(5) . .
Nd5 O8 Nd12 104.4(5) 3_645 .
Nd8 O8 H8A 113.1 . .
Nd5 O8 H8A 113.1 3_645 .
Nd12 O8 H8A 113.1 . .
Nd6 O9 Nd3 105.1(5) 10_556 10_556
Nd6 O9 Nd14 104.0(5) 10_556 .
Nd3 O9 Nd14 102.4(5) 10_556 .
Nd6 O9 H9A 114.6 10_556 .
Nd3 O9 H9A 114.6 10_556 .
Nd14 O9 H9A 114.6 . .
Nd1 O10 Nd1 105.6(5) . 3_645
Nd1 O10 Nd12 102.0(5) . .
Nd1 O10 Nd12 100.1(5) 3_645 .
Nd1 O10 H10A 115.7 . .
Nd1 O10 H10A 115.7 3_645 .
Nd12 O10 H10A 115.7 . .
Nd5 O11 Nd8 115.0(5) . .
Nd5 O11 Nd1 98.8(5) . .
Nd8 O11 Nd1 98.2(5) . .
Nd5 O11 H11A 114.2 . .
Nd8 O11 H11A 114.2 . .
Nd1 O11 H11A 114.2 . .
Nd12 O12 Nd1 104.5(5) . .
Nd12 O12 Nd8 105.7(5) . .
Nd1 O12 Nd8 103.3(4) . .
Nd12 O12 H12A 114.1 . .
Nd1 O12 H12A 114.1 . .
Nd8 O12 H12A 114.1 . .
Nd2 O13 Nd9 104.1(4) . .
Nd2 O13 Nd13 106.9(4) . 10_556
Nd9 O13 Nd13 107.9(4) . 10_556
Nd2 O13 H13A 112.5 . .
Nd9 O13 H13A 112.5 . .
Nd13 O13 H13A 112.5 10_556 .
Nd11 O14 Nd8 109.7(5) . 4_665
Nd11 O14 Nd3 108.2(5) . 4_665
Nd8 O14 Nd3 103.5(5) 4_665 4_665
Nd11 O14 H14A 111.7 . .
Nd8 O14 H14A 111.7 4_665 .
Nd3 O14 H14A 111.7 4_665 .
Nd4 O15 Nd6 104.4(5) . .
Nd4 O15 Nd10 104.8(5) . .
Nd6 O15 Nd10 105.8(5) . .
Nd4 O15 H15A 113.6 . .
Nd6 O15 H15A 113.6 . .
Nd10 O15 H15A 113.6 . .
Nd1 O16 Nd12 103.2(5) . 4_665
Nd1 O16 Nd5 105.1(5) . .
Nd12 O16 Nd5 106.9(5) 4_665 .
Nd1 O16 H16A 113.6 . .
Nd12 O16 H16A 113.6 4_665 .
Nd5 O16 H16A 113.6 . .
Nd11 O17 Nd7 109.5(5) . .
Nd11 O17 Nd5 108.0(5) . .
Nd7 O17 Nd5 103.3(5) . .
Nd11 O17 H17A 111.9 . .
Nd7 O17 H17A 111.9 . .
Nd5 O17 H17A 111.9 . .
Nd7 O18 Nd9 101.6(5) . .
Nd7 O18 Nd11 107.7(5) . .
Nd9 O18 Nd11 108.0(5) . .
Nd7 O18 H18A 112.9 . .
Nd9 O18 H18A 112.9 . .
Nd11 O18 H18A 112.9 . .
Nd11 O19 Nd10 107.8(5) . 4_665
Nd11 O19 Nd9 108.5(5) . .
Nd10 O19 Nd9 104.0(5) 4_665 .
Nd11 O19 H19G 112.0 . .
Nd10 O19 H19G 112.0 4_665 .
Nd9 O19 H19G 112.0 . .
Nd11 O20 Nd5 105.7(5) 3_645 3_645
Nd11 O20 Nd8 107.0(5) 3_645 .
Nd5 O20 Nd8 100.7(5) 3_645 .
Nd11 O20 H20A 114.1 3_645 .
Nd5 O20 H20A 114.1 3_645 .
Nd8 O20 H20A 114.1 . .
Nd3 O21 Nd10 102.3(5) . .
Nd3 O21 Nd11 106.4(5) . 3_645
Nd10 O21 Nd11 106.4(5) . 3_645
Nd3 O21 H21A 113.6 . .
Nd10 O21 H21A 113.6 . .
Nd11 O21 H21A 113.6 3_645 .
Nd9 O22 Nd9 119.1(7) 10_556 .
Nd9 O22 Nd2 98.4(5) 10_556 .
Nd9 O22 Nd2 98.4(5) . .
Nd9 O22 H22A 112.9 10_556 .
Nd9 O22 H22A 112.9 . .
Nd2 O22 H22A 112.9 . .
Nd14 O23 Nd4 96.1(5) . .
Nd14 O23 Nd3 90.1(5) . 10_556
Nd4 O23 Nd3 166.8(7) . 10_556
Nd14 O23 Nd10 168.1(6) . 10_556
Nd4 O23 Nd10 87.7(5) . 10_556
Nd3 O23 Nd10 84.0(4) 10_556 10_556
Nd2 O24 Nd14 94.7(4) . .
Nd2 O24 Nd9 89.3(4) . 10_556
Nd14 O24 Nd9 165.6(6) . 10_556
Nd2 O24 Nd7 166.6(6) . 10_556
Nd14 O24 Nd7 88.6(4) . 10_556
Nd9 O24 Nd7 84.5(4) 10_556 10_556
Nd1 O25 Nd1 88.09(17) 3_645 2_755
Nd1 O25 Nd1 88.09(17) 3_645 .
Nd1 O25 Nd1 159.0(10) 2_755 .
Nd1 O25 Nd1 159.0(10) 3_645 4_665
Nd1 O25 Nd1 88.09(17) 2_755 4_665
Nd1 O25 Nd1 88.09(17) . 4_665
Nd1 O26 Nd1 95.2(4) . 4_665
Nd1 O26 Nd8 167.9(6) . 4_665
Nd1 O26 Nd8 89.0(4) 4_665 4_665
Nd1 O26 Nd5 89.3(4) . .
Nd1 O26 Nd5 168.3(5) 4_665 .
Nd8 O26 Nd5 84.5(4) 4_665 .
Nd2 O27 Nd14 87.8(4) . .
Nd2 O27 Nd14 87.8(4) . 10_556
Nd14 O27 Nd14 156.8(8) . 10_556
Nd2 O27 Nd4 156.9(8) . .
Nd14 O27 Nd4 87.6(4) . .
Nd14 O27 Nd4 87.6(4) 10_556 .
C2 O28 Nd13 136.4(16) . .
C2 O29 Nd14 136.6(15) . .
C4 O30 Nd7 138.5(11) . .
C4 O31 Nd5 131.9(11) . .
C6 O32 Nd12 133.8(13) . 4_665
C6 O33 Nd1 138.1(15) . .
C8 O34 Nd9 139.3(12) . 3_645
C8 O35 Nd10 139.6(13) . .
C10 O36 C10 112.9(17) . 10_556
C10 O36 Nd2 123.5(9) . .
C10 O36 Nd2 123.5(9) 10_556 .
C10 O37 Nd13 121.3(13) . .
C12 O38 Nd8 140.4(13) . .
C12 O39 Nd3 137.3(13) . .
C14 O40 Nd3 125.4(12) . .
C14 O40 Nd8 125.4(12) . .
Nd3 O40 Nd8 102.3(5) . .
C14 O41 Nd5 125.3(11) . .
C14 O41 Nd7 124.1(11) . .
Nd5 O41 Nd7 103.2(5) . .
C16 O42 Nd10 125.5(14) . 4_665
C16 O42 Nd9 125.8(14) . .
Nd10 O42 Nd9 103.4(5) 4_665 .
C18 O43 Nd6 130.4(17) . .
C18 O44 C18 98(3) . 10_556
C18 O44 Nd4 130.0(12) . .
C18 O44 Nd4 130.0(12) 10_556 .
O51 O51 Cl3 62(7) 10_556 .
Nd9 O2W Nd9 109.1(7) 10_556 .
Nd7 O7W Nd3 109.9(5) . .
Nd10 O9W Nd10 109.3(8) 10_556 .
Nd8 O14W Nd5 109.9(5) . .

loop_
_geom_bond_atom_site_label_1
_geom_bond_atom_site_label_2
_geom_bond_distance
_geom_bond_site_symmetry_2
Nd1 O10 2.399(15) .
Nd1 O10 2.410(14) 4_665
Nd1 O16 2.411(13) .
Nd1 O12 2.435(12) .
Nd1 O26 2.576(13) .
Nd1 O33 2.585(13) .
Nd1 O26 2.610(13) 3_645
Nd1 O11 2.612(13) .
Nd1 O25 2.755(4) .
Nd1 Nd12 3.7837(15) 4_665
Nd1 Nd8 3.8277(14) .
Nd1 Nd12 3.8282(15) .
Nd2 O2 2.379(14) 10_556
Nd2 O2 2.379(14) .
Nd2 O13 2.397(12) 10_556
Nd2 O13 2.397(12) .
Nd2 O24 2.588(14) 10_556
Nd2 O24 2.588(14) .
Nd2 O22 2.608(18) .
Nd2 O36 2.661(15) .
Nd2 O27 2.73(2) .
Nd2 Nd9 3.8021(16) 10_556
Nd2 Nd9 3.8021(16) .
Nd2 Nd14 3.8150(15) 10_556
Nd3 O3 2.399(14) .
Nd3 O1 2.426(12) .
Nd3 O9 2.443(13) 10_556
Nd3 O21 2.472(14) .
Nd3 O39 2.497(12) .
Nd3 O14 2.521(13) 3_645
Nd3 O7W 2.535(13) .
Nd3 O40 2.537(13) .
Nd3 O23 2.835(14) 10_556
Nd3 Nd14 3.8248(14) 10_556
Nd3 Nd6 3.8520(16) .
Nd3 Nd10 3.8527(14) .
Nd4 O6 2.388(13) .
Nd4 O6 2.388(13) 10_556
Nd4 O15 2.411(13) .
Nd4 O15 2.411(13) 10_556
Nd4 O44 2.56(2) .
Nd4 O23 2.603(14) .
Nd4 O23 2.603(14) 10_556
Nd4 O5 2.62(2) .
Nd4 O27 2.79(2) .
Nd4 Nd6 3.8111(12) .
Nd4 Nd6 3.8111(12) 10_556
Nd4 Nd10 3.8350(16) 10_556
Nd5 O16 2.418(13) .
Nd5 O11 2.432(14) .
Nd5 O8 2.445(13) 4_665
Nd5 O20 2.493(15) 4_665
Nd5 O31 2.502(14) .
Nd5 O41 2.511(13) .
Nd5 O14W 2.517(13) .
Nd5 O17 2.531(14) .
Nd5 O26 2.870(13) .
Nd5 Nd8 3.8449(14) 4_665
Nd5 Nd12 3.8827(14) 4_665
Nd6 O9 2.409(13) 10_556
Nd6 O15 2.412(13) .
Nd6 O3 2.453(14) .
Nd6 O43 2.474(18) .
Nd6 O6 2.495(14) .
Nd6 O1W 2.521(15) .
Nd6 O5W 2.557(17) .
Nd6 O4W 2.571(15) .
Nd6 Nd14 3.8425(16) 10_556
Nd6 Nd10 3.8603(15) .
Nd7 O7 2.387(13) 10_556
Nd7 O4 2.392(12) .
Nd7 O1 2.427(12) .
Nd7 O18 2.452(14) .
Nd7 O30 2.489(13) .
Nd7 O17 2.512(14) .
Nd7 O7W 2.528(13) .
Nd7 O41 2.533(13) .
Nd7 O24 2.834(14) 10_556
Nd7 Nd14 3.7972(14) 10_556
Nd7 Nd9 3.8009(14) .
Nd8 O8 2.364(13) .
Nd8 O12 2.448(12) .
Nd8 O11 2.448(14) .
Nd8 O38 2.486(14) .
Nd8 O20 2.502(14) .
Nd8 O14W 2.510(13) .
Nd8 O14 2.512(13) 3_645
Nd8 O40 2.540(13) .
Nd8 O26 2.846(13) 3_645
Nd8 Nd5 3.8449(14) 3_645
Nd8 Nd12 3.8668(14) .
Nd9 O4 2.399(12) .
Nd9 O22 2.410(9) .
Nd9 O13 2.423(12) .
Nd9 O18 2.452(14) .
Nd9 O34 2.496(15) 4_665
Nd9 O19 2.509(13) .
Nd9 O42 2.523(14) .
Nd9 O2W 2.551(11) .
Nd9 O24 2.819(14) 10_556
Nd9 Nd10 3.9490(15) 4_665
Nd10 O15 2.429(13) .
Nd10 O3 2.455(14) .
Nd10 O5 2.460(11) .
Nd10 O35 2.471(14) .
Nd10 O21 2.475(13) .
Nd10 O19 2.503(13) 3_645
Nd10 O42 2.509(14) 3_645
Nd10 O9W 2.518(12) .
Nd10 O23 2.921(17) 10_556
Nd11 O3W 2.32(2) .
Nd11 O17 2.376(14) .
Nd11 O14 2.393(13) .
Nd11 O19 2.423(13) .
Nd11 O20 2.488(15) 4_665
Nd11 O18 2.495(14) .
Nd11 O21 2.498(14) 4_665
Nd11 Nd10 3.9813(15) 4_665
Nd11 Nd3 3.9815(16) 4_665
Nd12 O12 2.405(13) .
Nd12 O16 2.416(13) 3_645
Nd12 O32 2.430(14) 3_645
Nd12 O8 2.468(13) .
Nd12 O13W 2.495(16) .
Nd12 O12W 2.504(14) .
Nd12 O10 2.525(15) .
Nd12 O11W 2.562(14) .
Nd12 Nd1 3.7837(15) 3_645
Nd12 Nd5 3.8827(14) 3_645
Nd13 O7 2.475(13) .
Nd13 O13 2.482(12) 10_556
Nd13 O8W 2.496(15) .
Nd13 O28 2.498(16) .
Nd13 O6W 2.504(13) .
Nd13 O37 2.537(13) .
Nd13 O4 2.560(12) 10_556
Nd13 O2 2.590(14) .
Nd13 O10W 2.737(16) .
Nd13 Nd14 3.8754(15) .
Nd13 Nd7 3.9566(15) 10_556
Nd14 O2 2.366(13) .
Nd14 O7 2.410(13) .
Nd14 O6 2.433(14) 10_556
Nd14 O9 2.466(13) .
Nd14 O23 2.564(17) .
Nd14 O1 2.588(12) 10_556
Nd14 O24 2.598(14) .
Nd14 O29 2.604(13) .
Nd14 O27 2.767(4) .
Nd14 Nd7 3.7972(15) 10_556
Nd14 Nd3 3.8248(14) 10_556
Cl1 O48 1.33(5) .
Cl1 O46 1.35(2) .
Cl1 O45 1.368(15) .
Cl1 O47 1.39(4) .
Cl2 O50 1.30(10) .
Cl2 O49 1.42(4) .
Cl2 O49 1.42(4) 4_665
Cl2 O49 1.42(4) 3_645
Cl2 O49 1.42(4) 2_755
Cl3 O52 1.34(5) .
Cl3 O51 1.40(17) 10_556
Cl3 O51 1.40(17) .
Cl3 O60 1.41(5) .
Cl3 O60 1.41(5) 10_556
Cl4 O53 1.432(8) .
Cl4 O56 1.438(8) .
Cl4 O55 1.440(8) .
Cl4 O54 1.440(8) .
Cl5 O57 1.438(9) .
Cl5 O58 1.44(4) .
Cl5 O59 1.48(3) .
Cl5 O59 1.48(3) 10_556
C1 C2 1.41(4) .
C1 H1B 0.9800 .
C1 H1C 0.9800 .
C1 H1D 0.9800 .
C2 O28 1.27(3) .
C2 O29 1.30(3) .
C3 C4 1.52(3) .
C3 H3B 0.9800 .
C3 H3C 0.9800 .
C3 H3D 0.9800 .
C4 O30 1.25(2) .
C4 O31 1.28(2) .
C5 C6 1.51(4) .
C5 H5B 0.9800 .
C5 H5C 0.9800 .
C5 H5D 0.9800 .
C6 O33 1.30(3) .
C6 O32 1.36(3) .
C7 C8 1.49(3) .
C7 H7B 0.9800 .
C7 H7C 0.9800 .
C7 H7D 0.9800 .
C8 O35 1.24(2) .
C8 O34 1.30(2) .
C9 C9 1.02(4) 10_556
C9 C10 1.72(2) .
C10 O37 1.224(8) .
C10 O36 1.226(9) .
C11 C12 1.53(3) .
C11 H11B 0.9800 .
C11 H11C 0.9800 .
C11 H11D 0.9800 .
C12 O38 1.22(2) .
C12 O39 1.27(2) .
C13 C14 1.41(3) .
C13 H13B 0.9800 .
C13 H13C 0.9800 .
C13 H13D 0.9800 .
C14 O40 1.26(2) .
C14 O41 1.34(2) .
C15 C16 1.36(4) .
C16 O42 1.34(2) .
C16 O42 1.34(2) 10_556
C17 C17 1.26(7) 10_556
C17 C18 1.511(10) .
C18 O43 1.23(5) .
C18 O44 1.57(5) .
O1 Nd14 2.588(12) 10_556
O1 H1A 1.0000 .
O2 H2A 1.0000 .
O3 H3A 1.0000 .
O4 Nd13 2.560(12) 10_556
O4 H4A 1.0000 .
O5 Nd10 2.460(11) 10_556
O5 H5A 1.0000 .
O6 Nd14 2.433(14) 10_556
O6 H6A 1.0000 .
O7 Nd7 2.387(13) 10_556
O7 H7A 1.0000 .
O8 Nd5 2.445(13) 3_645
O8 H8A 1.0000 .
O9 Nd6 2.409(13) 10_556
O9 Nd3 2.443(13) 10_556
O9 H9A 1.0000 .
O10 Nd1 2.410(14) 3_645
O10 H10A 1.0000 .
O11 H11A 1.0000 .
O12 H12A 1.0000 .
O13 Nd13 2.482(12) 10_556
O13 H13A 1.0000 .
O14 Nd8 2.512(13) 4_665
O14 Nd3 2.521(13) 4_665
O14 H14A 1.0000 .
O15 H15A 1.0000 .
O16 Nd12 2.416(13) 4_665
O16 H16A 1.0000 .
O17 H17A 1.0000 .
O18 H18A 1.0000 .
O19 Nd10 2.503(13) 4_665
O19 H19G 1.0000 .
O20 Nd11 2.488(15) 3_645
O20 Nd5 2.493(15) 3_645
O20 H20A 1.0000 .
O21 Nd11 2.498(14) 3_645
O21 H21A 1.0000 .
O22 Nd9 2.410(9) 10_556
O22 H22A 1.0000 .
O23 Nd3 2.835(14) 10_556
O23 Nd10 2.921(17) 10_556
O24 Nd9 2.819(14) 10_556
O24 Nd7 2.834(14) 10_556
O25 Nd1 2.755(4) 3_645
O25 Nd1 2.755(4) 2_755
O25 Nd1 2.755(4) 4_665
O26 Nd1 2.610(13) 4_665
O26 Nd8 2.846(13) 4_665
O27 Nd14 2.767(4) 10_556
O32 Nd12 2.430(14) 4_665
O34 Nd9 2.496(15) 3_645
O36 C10 1.226(9) 10_556
O42 Nd10 2.509(14) 4_665
O44 C18 1.57(5) 10_556
O51 O51 1.3(4) 10_556
O2W Nd9 2.551(11) 10_556
O9W Nd10 2.518(12) 10_556
